data_4347894
loop_
_publ_author_name
'Li, Lei-Lei'
'Cao, Gao-Juan'
'Zhao, Jun-Wei'
'He, Huan'
'Yang, Bai-Feng'
'Yang, Guo-Yu'

_publ_section_title
;
 Lanthanide Germanate Cluster Organic Frameworks Based on {Ln8Ge12}
 Clusters: From One-Dimensional Chains to Two-Dimensional Layers and
 Three-Dimensional Frameworks.
;
_journal_issue 11
_journal_name_full 'Inorganic chemistry'
_journal_page_first 5671
_journal_page_last 5683
_journal_paper_doi 10.1021/acs.inorgchem.6b00754
_journal_volume 55
_journal_year 2016
_chemical_formula_moiety '0.5(C103.48 H200 Ge28 O172 Pr24), 4(O)'
_chemical_formula_sum 'C52 H108 Ge14 O90 Pr12'
_chemical_formula_weight 4880.56
_space_group_crystal_system orthorhombic
_space_group_IT_number 61
_space_group_name_Hall '-P 2ac 2ab'
_space_group_name_H-M_alt 'P b c a'
_atom_sites_solution_hydrogens geom
_atom_sites_solution_primary direct
_atom_sites_solution_secondary difmap
_audit_creation_date 2016-05-04
_audit_creation_method
;
Olex2 1.2
(compiled 2016.02.19 svn.r3266 for OlexSys, GUI svn.r5155)
;
_cell_angle_alpha 90.00
_cell_angle_beta 90.00
_cell_angle_gamma 90.00
_cell_formula_units_Z 4
_cell_length_a 17.7742(3)
_cell_length_b 25.4947(4)
_cell_length_c 27.3526(6)
_cell_measurement_reflns_used 20579
_cell_measurement_temperature 293(2)
_cell_measurement_theta_max 29.4874
_cell_measurement_theta_min 3.0398
_cell_volume 12394.8(4)
_computing_cell_refinement 'Bruker XSCANS'
_computing_data_collection 'Bruker XSCANS'
_computing_data_reduction 'Bruker SHELXTL'
_computing_molecular_graphics 'Olex2 (Dolomanov et al., 2009)'
_computing_publication_material 'Olex2 (Dolomanov et al., 2009)'
_computing_structure_refinement 'SHELXL-97 (Sheldrick, 2008)'
_computing_structure_solution 'SHELXS-97 (Sheldrick, 2008)'
_diffrn_ambient_temperature 293(2)
_diffrn_detector_area_resol_mean none
_diffrn_measured_fraction_theta_full 0.998
_diffrn_measured_fraction_theta_max 0.998
_diffrn_measurement_device_type 'multiwire proportional'
_diffrn_measurement_method 'phi and omega scans'
_diffrn_radiation_monochromator graphite
_diffrn_radiation_type MoK\a
_diffrn_radiation_wavelength 0.71073
_diffrn_reflns_av_R_equivalents 0.0318
_diffrn_reflns_av_unetI/netI 0.0298
_diffrn_reflns_limit_h_max 21
_diffrn_reflns_limit_h_min -16
_diffrn_reflns_limit_k_max 24
_diffrn_reflns_limit_k_min -30
_diffrn_reflns_limit_l_max 32
_diffrn_reflns_limit_l_min -24
_diffrn_reflns_number 43085
_diffrn_reflns_theta_full 25.00
_diffrn_reflns_theta_max 25.00
_diffrn_reflns_theta_min 3.05
_diffrn_source 'fine-focus sealed tube'
_diffrn_standards_decay_% none
_diffrn_standards_interval_count none
_diffrn_standards_interval_time none
_diffrn_standards_number none
_exptl_absorpt_coefficient_mu 8.059
_exptl_absorpt_correction_T_max 0.4447
_exptl_absorpt_correction_T_min 0.2824
_exptl_absorpt_correction_type multi-scan
_exptl_absorpt_process_details SADABS
_exptl_crystal_colour GREEN
_exptl_crystal_density_diffrn 2.615
_exptl_crystal_density_method 'not measured'
_exptl_crystal_description BLOCK
_exptl_crystal_F_000 9184
_exptl_crystal_size_max 0.21
_exptl_crystal_size_mid 0.16
_exptl_crystal_size_min 0.12
_refine_diff_density_max 2.193
_refine_diff_density_min -1.476
_refine_diff_density_rms 0.164
_refine_ls_extinction_method none
_refine_ls_goodness_of_fit_ref 1.046
_refine_ls_hydrogen_treatment constr
_refine_ls_matrix_type full
_refine_ls_number_parameters 762
_refine_ls_number_reflns 10897
_refine_ls_number_restraints 428
_refine_ls_restrained_S_all 1.070
_refine_ls_R_factor_all 0.0404
_refine_ls_R_factor_gt 0.0316
_refine_ls_shift/su_max 0.055
_refine_ls_shift/su_mean 0.001
_refine_ls_structure_factor_coef Fsqd
_refine_ls_weighting_details 'calc w=1/[\s^2^(Fo^2^)+(0.0378P)^2^+78.7682P] where P=(Fo^2^+2Fc^2^)/3'
_refine_ls_weighting_scheme calc
_refine_ls_wR_factor_gt 0.0782
_refine_ls_wR_factor_ref 0.0830
_reflns_number_gt 9255
_reflns_number_total 10897
_reflns_threshold_expression >2sigma(I)
_cod_data_source_file ic6b00754_si_008.cif
_cod_data_source_block 7
_cod_depositor_comments
;
The following automatic conversions were performed:

data item '_exptl_absorpt_correction_type' value 'MULTI-SCAN' was
changed to 'multi-scan' in accordance with the
/home/saulius/struct/COD-crude-data/automatic-downloads/DataCite-retrospective/ACS/depositions/lib/dictionaries/cif_core.dic
dictionary named 'cif_core.dic' version 2.4.2 last updated on
2011-04-26.

Automatic conversion script
Id: cif_fix_values 6909 2019-04-08 15:41:33Z antanas 
;
_cod_original_sg_symbol_H-M Pbca
_cod_database_code 4347894
_olex2_refinement_description
;
1. Fixed Uiso
 At 1.2 times of:
  All C(H,H) groups, H26 of O26, All O(H,H) groups
 At 1.5 times of:
  All C(H,H,H) groups, H27 of O27
2. Restrained distances
 O8W-O9W
 3 with sigma of 0.01
3. Rigid bond restraints
 C25, C26
 with sigma for 1-2 distances of 0.001 and sigma for 1-3 distances of 0.001
4. Uiso/Uaniso restraints and constraints
Uanis(C1) \\sim Ueq, Uanis(C2) \\sim Ueq, Uanis(C3) \\sim Ueq, Uanis(C4) \\sim
Ueq, Uanis(C5) \\sim Ueq, Uanis(C6) \\sim Ueq, Uanis(C7) \\sim Ueq, Uanis(C8)
\\sim Ueq, Uanis(C9) \\sim Ueq, Uanis(C10) \\sim Ueq, Uanis(C11) \\sim Ueq,
Uanis(C12) \\sim Ueq, Uanis(C13) \\sim Ueq, Uanis(C14) \\sim Ueq, Uanis(C15)
\\sim Ueq, Uanis(C16) \\sim Ueq, Uanis(C17) \\sim Ueq, Uanis(C18) \\sim Ueq,
Uanis(C19) \\sim Ueq, Uanis(C20) \\sim Ueq, Uanis(C21) \\sim Ueq, Uanis(C22)
\\sim Ueq, Uanis(C23) \\sim Ueq, Uanis(C24) \\sim Ueq, Uanis(C25) \\sim Ueq,
Uanis(C26) \\sim Ueq: with sigma of 0.01 and sigma for terminal atoms of 0.02
Uanis(O1) \\sim Ueq, Uanis(O2) \\sim Ueq, Uanis(O3) \\sim Ueq, Uanis(O4) \\sim
Ueq, Uanis(O5) \\sim Ueq, Uanis(O6) \\sim Ueq, Uanis(O7) \\sim Ueq, Uanis(O8)
\\sim Ueq, Uanis(O9) \\sim Ueq, Uanis(O10) \\sim Ueq, Uanis(O11) \\sim Ueq,
Uanis(O12) \\sim Ueq, Uanis(O13) \\sim Ueq, Uanis(O14) \\sim Ueq, Uanis(O15)
\\sim Ueq, Uanis(O16) \\sim Ueq, Uanis(O17) \\sim Ueq, Uanis(O18) \\sim Ueq,
Uanis(O19) \\sim Ueq, Uanis(O20) \\sim Ueq, Uanis(O21) \\sim Ueq, Uanis(O22)
\\sim Ueq, Uanis(O23) \\sim Ueq, Uanis(O24) \\sim Ueq, Uanis(O25) \\sim Ueq,
Uanis(O26) \\sim Ueq, Uanis(O27) \\sim Ueq, Uanis(O28) \\sim Ueq, Uanis(O29)
\\sim Ueq, Uanis(O30) \\sim Ueq, Uanis(O31) \\sim Ueq, Uanis(O32) \\sim Ueq,
Uanis(O33) \\sim Ueq, Uanis(O34) \\sim Ueq, Uanis(O35) \\sim Ueq, Uanis(O36)
\\sim Ueq, Uanis(O1W) \\sim Ueq, Uanis(O3W) \\sim Ueq, Uanis(O4W) \\sim Ueq,
Uanis(O5W) \\sim Ueq, Uanis(O6W) \\sim Ueq, Uanis(O7W) \\sim Ueq, Uanis(O9W)
\\sim Ueq, Uanis(O2W) \\sim Ueq, Uanis(O8W) \\sim Ueq: with sigma of 0.01 and
sigma for terminal atoms of 0.02
5.a Riding coordinates:
 O1W(H1WA,H1WB), O3W(H3WA,H3WB), O4W(H4WA,H4WB), O5W(H5WA,H5WB), O6W(H6WA,
 H6WB), O7W(H7WA,H7WB), O2W(H2WA,H2WB)
5.b Secondary CH2 refined with riding coordinates:
 C1(H1A,H1B), C2(H2A,H2B), C4(H4A,H4B), C5(H5A,H5B), C7(H7A,H7B), C8(H8A,H8B),
 C10(H10A,H10B), C11(H11A,H11B), C13(H13A,H13B), C14(H14A,H14B), C16(H16A,H16B),
  C17(H17A,H17B), C19(H19A,H19B), C20(H20A,H20B)
5.c Aromatic/amide H refined with riding coordinates:
 O26(H26)
5.d Idealised Me refined as rotating group:
 C24(H24A,H24B,H24C), C26(H26A,H26B,H26C)
5.e Idealised tetrahedral OH refined as rotating group:
 O27(H27)
;
_olex2_submission_special_instructions 'No special instructions were received'

loop_
_space_group_symop_id
_space_group_symop_operation_xyz
1 'x, y, z'
2 '-x+1/2, -y, z+1/2'
3 '-x, y+1/2, -z+1/2'
4 'x+1/2, -y+1/2, -z'
5 '-x, -y, -z'
6 'x-1/2, y, -z-1/2'
7 'x, -y-1/2, z-1/2'
8 '-x-1/2, y-1/2, z'

loop_
_atom_site_label
_atom_site_type_symbol
_atom_site_fract_x
_atom_site_fract_y
_atom_site_fract_z
_atom_site_U_iso_or_equiv
_atom_site_adp_type
_atom_site_occupancy
_atom_site_calc_flag
_atom_site_refinement_flags_posn
_atom_site_refinement_flags_adp
Pr1 Pr 0.703381(19) 0.457458(14) 0.544953(13) 0.01832(9) Uani 1 d . .
Pr2 Pr 0.677665(19) 0.527651(14) 0.420155(14) 0.01987(9) Uani 1 d . .
Pr3 Pr 0.52407(2) 0.429723(14) 0.627269(14) 0.02155(9) Uani 1 d . .
Pr4 Pr 1.05721(2) 0.521729(15) 0.436106(14) 0.02306(10) Uani 1 d . .
Pr5 Pr 0.87952(2) 0.533804(17) 0.347592(14) 0.02759(10) Uani 1 d . .
Pr6 Pr 0.52836(2) 0.653771(14) 0.572283(15) 0.02383(10) Uani 1 d . .
Ge1 Ge 0.69885(4) 0.60405(3) 0.52682(3) 0.02059(16) Uani 1 d . .
Ge2 Ge 0.58515(4) 0.65690(3) 0.44798(3) 0.02202(16) Uani 1 d . .
Ge3 Ge 0.40395(4) 0.66001(3) 0.46983(3) 0.01953(15) Uani 1 d . .
Ge4 Ge 0.33965(4) 0.61169(3) 0.57168(3) 0.01916(15) Uani 1 d . .
Ge5 Ge 0.45384(4) 0.55800(3) 0.65137(3) 0.02172(16) Uani 1 d . .
Ge6 Ge 0.63484(4) 0.55454(3) 0.62891(3) 0.02113(16) Uani 1 d . .
Ge7 Ge 1.00507(5) 0.63273(3) 0.35536(3) 0.0415(2) Uani 1 d . .
O1 O 0.6310(2) 0.65144(17) 0.50684(18) 0.0239(10) Uani 1 d . U
O2 O 0.5011(2) 0.67746(19) 0.47763(19) 0.0285(11) Uani 1 d . U
O3 O 0.3941(2) 0.65650(17) 0.53466(17) 0.0232(10) Uani 1 d . U
O4 O 0.4148(2) 0.61036(17) 0.61474(17) 0.0232(10) Uani 1 d . U
O5 O 0.5449(2) 0.58549(18) 0.64147(18) 0.0268(11) Uani 1 d . U
O6 O 0.6542(2) 0.60647(18) 0.58679(18) 0.0257(11) Uani 1 d . U
O7 O 0.6762(2) 0.54104(17) 0.50658(17) 0.0228(10) Uani 1 d . U
O8 O 0.5809(3) 0.59402(18) 0.42351(19) 0.0291(11) Uani 1 d . U
O9 O 0.4022(2) 0.60027(17) 0.43994(17) 0.0231(10) Uani 1 d . U
O10 O 0.3348(2) 0.55406(17) 0.53823(16) 0.0220(10) Uani 1 d . U
O11 O 0.4359(2) 0.50073(18) 0.61885(18) 0.0274(11) Uani 1 d . U
O12 O 0.6116(2) 0.49484(18) 0.60224(17) 0.0246(10) Uani 1 d . U
O13 O 0.7408(3) 0.6129(2) 0.4453(2) 0.0373(13) Uani 1 d . U
O14 O 0.8453(5) 0.6309(5) 0.4054(3) 0.116(3) Uani 1 d . U
O15 O 0.4993(4) 0.6686(2) 0.3720(2) 0.0544(16) Uani 1 d . U
O16 O 0.5138(6) 0.7169(4) 0.3067(4) 0.109(3) Uani 1 d . U
O17 O 0.2596(3) 0.63336(18) 0.48081(19) 0.0297(11) Uani 1 d . U
O18 O 0.1568(3) 0.6823(2) 0.4889(2) 0.0389(13) Uani 1 d . U
O19 O 0.2834(3) 0.5473(2) 0.63402(19) 0.0372(13) Uani 1 d . U
O20 O 0.1770(3) 0.5508(2) 0.6759(2) 0.0401(13) Uani 1 d . U
O21 O 0.5270(3) 0.4958(2) 0.6971(2) 0.0463(15) Uani 1 d . U
O22 O 0.5515(3) 0.4789(2) 0.7738(2) 0.0465(15) Uani 1 d . U
O23 O 0.7590(3) 0.5251(2) 0.60170(18) 0.0334(12) Uani 1 d . U
O24 O 0.8714(3) 0.5146(3) 0.6349(2) 0.0470(15) Uani 1 d . U
O25 O 0.9882(3) 0.5714(2) 0.3801(2) 0.0428(14) Uani 1 d . U
O26 O 0.9289(4) 0.6277(3) 0.3131(3) 0.073(2) Uani 1 d . U
H26 H 0.9121 0.6495 0.2881 0.088 Uiso 1 calc R .
O27 O 0.9787(4) 0.6827(2) 0.3964(3) 0.0605(18) Uani 1 d . U
H27 H 0.9364 0.6767 0.4070 0.091 Uiso 1 calc GR .
O28 O 1.1378(4) 0.5923(3) 0.4060(2) 0.0559(17) Uani 1 d . U
O29 O 1.2527(3) 0.5917(3) 0.3786(2) 0.0519(16) Uani 1 d . U
O30 O 0.9316(2) 0.51242(19) 0.47505(18) 0.0265(11) Uani 1 d . U
O31 O 0.8262(2) 0.51169(19) 0.43058(17) 0.0259(11) Uani 1 d . U
O32 O 0.8277(2) 0.4845(2) 0.50825(17) 0.0272(11) Uani 1 d . U
O33 O 0.9679(3) 0.4665(2) 0.37846(19) 0.0322(12) Uani 1 d . U
O34 O 1.0351(3) 0.4225(2) 0.4317(2) 0.0356(12) Uani 1 d . U
O35 O 0.7427(3) 0.5630(2) 0.3464(2) 0.0490(15) Uani 1 d . U
O36 O 0.7991(4) 0.5664(4) 0.2769(3) 0.087(3) Uani 1 d . U
O1W O 0.5685(4) 0.7456(2) 0.5583(2) 0.0593(18) Uani 1 d . U
H1WA H 0.5984 0.7651 0.5423 0.071 Uiso 1 d R .
H1WB H 0.5379 0.7651 0.5737 0.071 Uiso 1 d R .
O3W O 0.5138(3) 0.56471(19) 0.53063(19) 0.0306(11) Uani 1 d . U
H3WA H 0.5320 0.5359 0.5407 0.037 Uiso 1 d R .
H3WB H 0.4866 0.5589 0.5056 0.037 Uiso 1 d R .
O4W O 0.6351(3) 0.4006(3) 0.6831(2) 0.0542(16) Uani 1 d . U
H4WA H 0.6426 0.4095 0.7126 0.065 Uiso 1 d R .
H4WB H 0.6771 0.4017 0.6683 0.065 Uiso 1 d R .
O5W O 0.4824(5) 0.3934(3) 0.7119(3) 0.089(3) Uani 1 d . U
H5WA H 0.5138 0.3805 0.7321 0.106 Uiso 1 d R .
H5WB H 0.4554 0.4154 0.7274 0.106 Uiso 1 d R .
O6W O 1.0474(3) 0.6040(2) 0.4862(2) 0.0391(13) Uani 1 d . U
H6WA H 1.0794 0.6284 0.4905 0.047 Uiso 1 d R .
H6WB H 1.0248 0.5985 0.5131 0.047 Uiso 1 d R .
O7W O 0.6135(9) 0.6937(5) 0.6498(6) 0.193(6) Uani 1 d . U
H7WA H 0.6600 0.7002 0.6534 0.231 Uiso 1 d R .
H7WB H 0.5928 0.6959 0.6777 0.231 Uiso 1 d R .
O9W O 0.5832(13) 0.7054(10) 0.7398(9) 0.314(12) Uani 1 d D U
C1 C 0.8000(4) 0.6303(3) 0.5369(3) 0.0367(19) Uani 1 d . U
H1A H 0.7971 0.6614 0.5572 0.044 Uiso 1 calc R .
H1B H 0.8283 0.6041 0.5549 0.044 Uiso 1 calc R .
C2 C 0.8431(4) 0.6438(3) 0.4916(3) 0.045(2) Uani 1 d . U
H2A H 0.8530 0.6812 0.4919 0.054 Uiso 1 calc R .
H2B H 0.8914 0.6261 0.4931 0.054 Uiso 1 calc R .
C3 C 0.8067(4) 0.6302(4) 0.4441(4) 0.050(2) Uani 1 d . U
C4 C 0.6318(4) 0.7133(3) 0.4126(3) 0.0396(19) Uani 1 d . U
H4A H 0.6511 0.7387 0.4358 0.048 Uiso 1 calc R .
H4B H 0.6742 0.6995 0.3944 0.048 Uiso 1 calc R .
C5 C 0.5796(7) 0.7405(4) 0.3780(4) 0.073(3) Uani 1 d . U
H5A H 0.5494 0.7652 0.3965 0.087 Uiso 1 calc R .
H5B H 0.6096 0.7607 0.3551 0.087 Uiso 1 calc R .
C6 C 0.5279(6) 0.7060(4) 0.3495(4) 0.057(3) Uani 1 d . U
C7 C 0.3449(4) 0.7168(3) 0.4426(3) 0.0349(18) Uani 1 d . U
H7A H 0.3742 0.7488 0.4438 0.042 Uiso 1 calc R .
H7B H 0.3344 0.7092 0.4085 0.042 Uiso 1 calc R .
C8 C 0.2713(4) 0.7254(3) 0.4691(4) 0.046(2) Uani 1 d . U
H8A H 0.2408 0.7492 0.4498 0.055 Uiso 1 calc R .
H8B H 0.2820 0.7426 0.4999 0.055 Uiso 1 calc R .
C9 C 0.2249(4) 0.6765(3) 0.4796(3) 0.0287(16) Uani 1 d . U
C10 C 0.2540(4) 0.6475(3) 0.5986(3) 0.0298(16) Uani 1 d . U
H10A H 0.2631 0.6850 0.5978 0.036 Uiso 1 calc R .
H10B H 0.2102 0.6403 0.5786 0.036 Uiso 1 calc R .
C11 C 0.2377(4) 0.6306(3) 0.6517(3) 0.0336(18) Uani 1 d . U
H11A H 0.2780 0.6426 0.6728 0.040 Uiso 1 calc R .
H11B H 0.1913 0.6467 0.6627 0.040 Uiso 1 calc R .
C12 C 0.2311(4) 0.5716(3) 0.6549(3) 0.0281(16) Uani 1 d . U
C13 C 0.4173(4) 0.5673(3) 0.7174(3) 0.040(2) Uani 1 d . U
H13A H 0.4018 0.6035 0.7218 0.048 Uiso 1 calc R .
H13B H 0.3736 0.5452 0.7224 0.048 Uiso 1 calc R .
C14 C 0.4766(5) 0.5538(4) 0.7556(3) 0.044(2) Uani 1 d . U
H14A H 0.5108 0.5832 0.7591 0.053 Uiso 1 calc R .
H14B H 0.4522 0.5481 0.7868 0.053 Uiso 1 calc R .
C15 C 0.5210(4) 0.5053(3) 0.7418(3) 0.0293(16) Uani 1 d . U
C16 C 0.6935(4) 0.5581(3) 0.6882(3) 0.0364(18) Uani 1 d . U
H16A H 0.6808 0.5902 0.7053 0.044 Uiso 1 calc R .
H16B H 0.6793 0.5290 0.7091 0.044 Uiso 1 calc R .
C17 C 0.7754(5) 0.5566(5) 0.6809(4) 0.072(3) Uani 1 d . U
H17A H 0.7977 0.5400 0.7093 0.086 Uiso 1 calc R .
H17B H 0.7934 0.5925 0.6801 0.086 Uiso 1 calc R .
C18 C 0.8052(4) 0.5291(3) 0.6361(3) 0.0348(18) Uani 1 d . U
C19 C 1.0936(6) 0.6518(5) 0.3216(4) 0.075(3) Uani 1 d . U
H19A H 1.0984 0.6275 0.2945 0.090 Uiso 1 calc R .
H19B H 1.0841 0.6860 0.3074 0.090 Uiso 1 calc R .
C20 C 1.1660(7) 0.6547(5) 0.3443(5) 0.088(4) Uani 1 d . U
H20A H 1.1684 0.6865 0.3636 0.105 Uiso 1 calc R .
H20B H 1.2039 0.6574 0.3188 0.105 Uiso 1 calc R .
C21 C 1.1864(5) 0.6077(4) 0.3776(3) 0.044(2) Uani 1 d . U
C22 C 0.8612(3) 0.5027(3) 0.4704(2) 0.0212(14) Uani 1 d . U
C23 C 0.9931(4) 0.4238(3) 0.3948(3) 0.0328(17) Uani 1 d . U
C24 C 0.9728(6) 0.3729(4) 0.3704(4) 0.068(3) Uani 1 d . U
H24A H 0.9413 0.3798 0.3426 0.102 Uiso 1 calc GR .
H24B H 0.9463 0.3510 0.3931 0.102 Uiso 1 calc GR .
H24C H 1.0178 0.3555 0.3599 0.102 Uiso 1 calc GR .
C25 C 0.7428(6) 0.5787(6) 0.3043(5) 0.071(5) Uani 0.87(3) d . U
C26 C 0.6939(10) 0.6255(8) 0.2942(8) 0.161(7) Uani 1 d . U
H26A H 0.6524 0.6153 0.2738 0.242 Uiso 1 calc GR .
H26B H 0.7229 0.6520 0.2778 0.242 Uiso 1 calc GR .
H26C H 0.6750 0.6393 0.3245 0.242 Uiso 1 calc GR .
O2W O 0.4600(5) 0.7152(3) 0.6281(4) 0.110(3) Uani 1 d . U
H2WA H 0.4669 0.7470 0.6199 0.132 Uiso 1 d R .
H2WB H 0.4292 0.7144 0.6518 0.132 Uiso 1 d R .
O8W O 0.7324(15) 0.7159(14) 0.6910(12) 0.427(18) Uani 1 d D U

loop_
_atom_site_aniso_label
_atom_site_aniso_U_11
_atom_site_aniso_U_22
_atom_site_aniso_U_33
_atom_site_aniso_U_23
_atom_site_aniso_U_13
_atom_site_aniso_U_12
Pr1 0.01804(17) 0.01940(18) 0.01753(19) -0.00049(15) -0.00052(14) -0.00022(13)
Pr2 0.01916(18) 0.02061(18) 0.0198(2) 0.00140(15) 0.00390(15) 0.00207(14)
Pr3 0.02374(19) 0.02277(19) 0.0181(2) 0.00192(16) 0.00262(15) 0.00212(14)
Pr4 0.02039(18) 0.0265(2) 0.0223(2) 0.00064(16) -0.00439(15) -0.00002(15)
Pr5 0.02238(19) 0.0426(2) 0.0178(2) 0.00252(18) 0.00249(16) 0.00399(16)
Pr6 0.02210(19) 0.01902(19) 0.0304(2) -0.00166(16) 0.00328(16) -0.00024(14)
Ge1 0.0183(3) 0.0184(3) 0.0251(4) -0.0029(3) -0.0003(3) -0.0003(3)
Ge2 0.0218(3) 0.0174(3) 0.0268(4) 0.0019(3) 0.0043(3) -0.0008(3)
Ge3 0.0205(3) 0.0176(3) 0.0205(4) 0.0009(3) 0.0009(3) 0.0015(3)
Ge4 0.0199(3) 0.0177(3) 0.0200(4) -0.0019(3) 0.0013(3) 0.0010(3)
Ge5 0.0251(4) 0.0252(4) 0.0149(4) -0.0013(3) 0.0028(3) 0.0030(3)
Ge6 0.0216(3) 0.0241(4) 0.0177(4) -0.0042(3) -0.0038(3) 0.0026(3)
Ge7 0.0562(5) 0.0312(5) 0.0371(5) -0.0008(4) -0.0129(4) 0.0070(4)
O1 0.023(2) 0.019(2) 0.030(3) 0.000(2) -0.002(2) 0.0047(18)
O2 0.021(2) 0.027(3) 0.037(3) -0.005(2) 0.001(2) 0.0014(19)
O3 0.027(2) 0.021(2) 0.022(2) 0.001(2) 0.000(2) -0.0010(18)
O4 0.028(2) 0.021(2) 0.021(2) 0.000(2) -0.003(2) 0.0001(19)
O5 0.023(2) 0.027(2) 0.030(3) -0.008(2) 0.000(2) 0.0021(19)
O6 0.027(2) 0.024(2) 0.025(3) -0.004(2) 0.003(2) 0.0012(19)
O7 0.030(2) 0.017(2) 0.021(2) -0.0007(19) -0.003(2) 0.0004(18)
O8 0.027(2) 0.019(2) 0.042(3) -0.006(2) -0.003(2) 0.0047(19)
O9 0.020(2) 0.022(2) 0.028(3) -0.003(2) 0.007(2) -0.0006(18)
O10 0.029(2) 0.018(2) 0.019(2) -0.0016(19) -0.0022(19) 0.0022(18)
O11 0.025(2) 0.028(2) 0.029(3) -0.008(2) -0.003(2) 0.0051(19)
O12 0.027(2) 0.026(2) 0.021(2) -0.004(2) 0.001(2) -0.0003(19)
O13 0.022(2) 0.041(3) 0.049(3) 0.008(3) 0.005(2) -0.007(2)
O14 0.079(5) 0.192(8) 0.078(5) 0.043(6) -0.008(4) -0.057(5)
O15 0.062(4) 0.036(3) 0.065(4) 0.015(3) -0.011(3) -0.009(3)
O16 0.143(7) 0.092(6) 0.092(6) 0.042(5) -0.046(5) -0.040(5)
O17 0.028(2) 0.025(3) 0.036(3) 0.002(2) -0.006(2) 0.006(2)
O18 0.025(3) 0.031(3) 0.061(4) 0.000(3) 0.002(2) 0.004(2)
O19 0.046(3) 0.037(3) 0.029(3) -0.012(2) 0.004(2) 0.008(2)
O20 0.031(3) 0.049(3) 0.040(3) 0.004(3) -0.001(2) -0.011(2)
O21 0.058(3) 0.058(4) 0.023(3) -0.004(3) -0.005(3) 0.020(3)
O22 0.062(4) 0.048(3) 0.029(3) 0.002(3) -0.016(3) 0.007(3)
O23 0.038(3) 0.038(3) 0.024(3) -0.004(2) -0.011(2) -0.005(2)
O24 0.028(3) 0.074(4) 0.038(3) -0.015(3) 0.003(2) 0.003(3)
O25 0.051(3) 0.029(3) 0.049(4) 0.002(3) -0.025(3) 0.000(2)
O26 0.091(5) 0.067(4) 0.061(4) 0.000(4) -0.030(4) 0.012(4)
O27 0.077(4) 0.039(3) 0.066(4) -0.011(3) 0.018(4) -0.016(3)
O28 0.078(4) 0.058(4) 0.031(3) 0.001(3) 0.002(3) -0.034(3)
O29 0.054(4) 0.061(4) 0.040(3) 0.012(3) -0.011(3) 0.006(3)
O30 0.014(2) 0.036(3) 0.029(3) -0.002(2) -0.0017(19) -0.0025(19)
O31 0.022(2) 0.037(3) 0.019(3) 0.005(2) 0.000(2) 0.004(2)
O32 0.024(2) 0.039(3) 0.019(2) 0.008(2) 0.000(2) -0.003(2)
O33 0.030(3) 0.034(3) 0.032(3) 0.000(2) -0.005(2) 0.006(2)
O34 0.038(3) 0.036(3) 0.033(3) 0.004(2) -0.006(2) 0.005(2)
O35 0.049(3) 0.058(4) 0.041(4) 0.019(3) 0.016(3) 0.011(3)
O36 0.071(5) 0.127(6) 0.062(5) 0.037(5) 0.004(4) 0.014(4)
O1W 0.073(4) 0.041(3) 0.063(4) -0.011(3) 0.038(3) -0.018(3)
O3W 0.031(3) 0.027(3) 0.034(3) -0.003(2) -0.004(2) 0.001(2)
O4W 0.055(3) 0.069(4) 0.038(3) 0.002(3) -0.009(3) 0.010(3)
O5W 0.102(5) 0.092(5) 0.072(5) 0.007(4) 0.020(4) 0.003(4)
O6W 0.043(3) 0.039(3) 0.036(3) -0.008(3) 0.005(2) -0.014(2)
O7W 0.243(10) 0.144(9) 0.191(10) -0.030(8) -0.031(8) 0.018(8)
O9W 0.342(14) 0.295(14) 0.304(14) 0.012(10) 0.011(10) 0.020(10)
C1 0.024(3) 0.038(4) 0.048(5) 0.002(4) -0.007(3) -0.009(3)
C2 0.031(4) 0.045(4) 0.058(5) -0.012(4) 0.008(4) -0.007(3)
C3 0.028(4) 0.071(6) 0.052(5) 0.027(5) 0.004(4) -0.009(4)
C4 0.038(4) 0.037(4) 0.044(5) 0.007(4) 0.008(4) -0.014(3)
C5 0.088(6) 0.055(5) 0.076(6) 0.017(5) -0.023(5) -0.022(5)
C6 0.077(6) 0.040(5) 0.055(6) 0.020(4) -0.021(5) -0.008(4)
C7 0.035(4) 0.026(4) 0.044(4) 0.010(3) -0.003(3) 0.004(3)
C8 0.035(4) 0.027(4) 0.075(6) 0.005(4) 0.006(4) 0.002(3)
C9 0.033(4) 0.021(3) 0.031(4) 0.000(3) -0.005(3) 0.005(3)
C10 0.034(4) 0.027(4) 0.029(4) -0.006(3) 0.007(3) 0.007(3)
C11 0.034(4) 0.031(4) 0.036(4) -0.008(3) 0.007(3) 0.008(3)
C12 0.020(3) 0.036(4) 0.028(4) -0.005(3) -0.003(3) -0.002(3)
C13 0.042(4) 0.053(5) 0.024(4) -0.002(4) 0.005(3) 0.016(4)
C14 0.051(4) 0.052(5) 0.029(4) -0.005(4) 0.003(4) 0.012(4)
C15 0.033(4) 0.039(4) 0.016(4) 0.000(3) -0.008(3) -0.001(3)
C16 0.031(4) 0.054(5) 0.025(4) -0.011(4) -0.010(3) 0.001(3)
C17 0.048(5) 0.117(8) 0.050(5) -0.033(6) -0.012(4) 0.015(5)
C18 0.031(4) 0.042(4) 0.031(4) -0.005(3) 0.000(3) -0.003(3)
C19 0.071(6) 0.089(7) 0.066(6) 0.019(6) 0.003(5) 0.025(5)
C20 0.077(6) 0.095(7) 0.091(7) 0.030(6) 0.004(6) 0.006(6)
C21 0.042(4) 0.057(5) 0.033(4) 0.015(4) -0.007(4) -0.010(4)
C22 0.019(3) 0.022(3) 0.023(4) -0.005(3) -0.001(3) 0.004(3)
C23 0.036(4) 0.028(4) 0.034(4) -0.006(3) 0.000(3) -0.003(3)
C24 0.079(6) 0.048(5) 0.076(6) -0.011(5) -0.019(5) -0.004(5)
C25 0.045(6) 0.111(8) 0.057(8) 0.029(6) 0.019(5) -0.002(5)
C26 0.153(10) 0.168(10) 0.163(11) 0.043(9) 0.002(8) 0.072(8)
O2W 0.140(6) 0.065(5) 0.124(6) -0.038(5) 0.077(5) -0.034(5)
O8W 0.42(2) 0.41(2) 0.45(2) 0.015(10) -0.012(10) 0.005(10)

loop_
_atom_type_symbol
_atom_type_description
_atom_type_scat_dispersion_real
_atom_type_scat_dispersion_imag
_atom_type_scat_source
H H 0.0000 0.0000 'International Tables Vol C Tables 4.2.6.8 and 6.1.1.4'
C C 0.0033 0.0016 'International Tables Vol C Tables 4.2.6.8 and 6.1.1.4'
O O 0.0106 0.0060 'International Tables Vol C Tables 4.2.6.8 and 6.1.1.4'
Ge Ge 0.1547 1.8001 'International Tables Vol C Tables 4.2.6.8 and 6.1.1.4'
Pr Pr -0.2180 2.8214 'International Tables Vol C Tables 4.2.6.8 and 6.1.1.4'

loop_
_geom_angle_atom_site_label_1
_geom_angle_atom_site_label_2
_geom_angle_atom_site_label_3
_geom_angle
_geom_angle_site_symmetry_1
_geom_angle_site_symmetry_3
O7 Pr1 O12 78.61(15) . .
O7 Pr1 O17 137.92(16) . 5_666
O7 Pr1 O23 75.15(16) . .
O7 Pr1 O29 147.66(18) . 5_766
O7 Pr1 O32 76.26(15) . .
O9 Pr1 O7 116.98(15) 5_666 .
O9 Pr1 O12 67.17(15) 5_666 .
O9 Pr1 O17 71.93(15) 5_666 5_666
O9 Pr1 O23 127.92(16) 5_666 .
O9 Pr1 O29 78.41(18) 5_666 5_766
O9 Pr1 O32 155.92(16) 5_666 .
O10 Pr1 O7 68.87(15) 5_666 .
O10 Pr1 O9 82.40(16) 5_666 5_666
O10 Pr1 O12 117.80(15) 5_666 .
O10 Pr1 O17 72.18(15) 5_666 5_666
O10 Pr1 O23 141.30(16) 5_666 .
O10 Pr1 O29 143.46(18) 5_666 5_766
O10 Pr1 O32 84.47(15) 5_666 .
O12 Pr1 O17 135.41(16) . 5_666
O12 Pr1 O23 66.54(16) . .
O12 Pr1 O29 82.58(18) . 5_766
O12 Pr1 O32 136.89(16) . .
O17 Pr1 O23 134.54(16) 5_666 .
O17 Pr1 O29 72.41(19) 5_666 5_766
O17 Pr1 O32 84.87(16) 5_666 .
O23 Pr1 O29 73.28(19) . 5_766
O23 Pr1 O32 73.43(17) . .
O32 Pr1 O29 101.06(18) . 5_766
O7 Pr2 Pr3 105.93(10) . 5_666
O7 Pr2 O8 81.62(16) . .
O7 Pr2 O11 118.34(16) . 5_666
O7 Pr2 O13 67.36(16) . .
O7 Pr2 O19 134.01(16) . 5_666
O7 Pr2 O31 85.85(14) . .
O7 Pr2 O35 138.98(19) . .
O8 Pr2 Pr3 34.52(11) . 5_666
O8 Pr2 O13 72.85(16) . .
O8 Pr2 O19 138.64(17) . 5_666
O8 Pr2 O31 143.35(15) . .
O8 Pr2 O35 96.18(18) . .
O10 Pr2 Pr3 108.16(11) 5_666 5_666
O10 Pr2 O7 69.59(15) 5_666 .
O10 Pr2 O8 121.86(16) 5_666 .
O10 Pr2 O11 82.55(16) 5_666 5_666
O10 Pr2 O13 131.25(17) 5_666 .
O10 Pr2 O19 69.09(17) 5_666 5_666
O10 Pr2 O31 84.74(15) 5_666 .
O10 Pr2 O35 138.18(18) 5_666 .
O11 Pr2 Pr3 34.41(11) 5_666 5_666
O11 Pr2 O8 68.18(15) 5_666 .
O11 Pr2 O13 138.70(16) 5_666 .
O11 Pr2 O19 74.90(16) 5_666 5_666
O11 Pr2 O31 146.07(15) 5_666 .
O11 Pr2 O35 97.99(19) 5_666 .
O13 Pr2 Pr3 104.69(12) . 5_666
O13 Pr2 O31 70.53(15) . .
O19 Pr2 Pr3 105.31(12) 5_666 5_666
O19 Pr2 O13 133.46(17) 5_666 .
O19 Pr2 O31 71.18(16) 5_666 .
O31 Pr2 Pr3 164.79(10) . 5_666
O35 Pr2 Pr3 93.16(14) . 5_666
O35 Pr2 O13 72.9(2) . .
O35 Pr2 O19 70.76(19) . 5_666
O35 Pr2 O31 71.66(17) . .
O8 Pr3 Pr2 34.72(11) 5_666 5_666
O8 Pr3 O11 68.19(15) 5_666 .
O8 Pr3 O15 68.23(18) 5_666 5_666
O8 Pr3 O21 128.03(17) 5_666 .
O8 Pr3 O4W 148.84(18) 5_666 .
O8 Pr3 O5W 101.8(2) 5_666 .
O9 Pr3 Pr2 109.45(11) 5_666 5_666
O9 Pr3 O8 84.27(16) 5_666 5_666
O9 Pr3 O11 121.73(16) 5_666 .
O9 Pr3 O15 77.26(19) 5_666 5_666
O9 Pr3 O21 141.17(18) 5_666 .
O9 Pr3 O4W 86.77(18) 5_666 .
O9 Pr3 O5W 136.8(2) 5_666 .
O11 Pr3 Pr2 34.22(11) . 5_666
O11 Pr3 O15 129.53(18) . 5_666
O11 Pr3 O21 65.65(17) . .
O11 Pr3 O4W 139.88(18) . .
O11 Pr3 O5W 99.6(2) . .
O12 Pr3 Pr2 107.86(11) . 5_666
O12 Pr3 O8 121.19(16) . 5_666
O12 Pr3 O9 69.01(15) . 5_666
O12 Pr3 O11 82.74(16) . .
O12 Pr3 O15 142.99(19) . 5_666
O12 Pr3 O21 74.96(18) . .
O12 Pr3 O4W 82.59(18) . .
O12 Pr3 O5W 133.8(2) . .
O15 Pr3 Pr2 97.19(14) 5_666 5_666
O15 Pr3 O21 130.5(2) 5_666 .
O15 Pr3 O4W 80.7(2) 5_666 .
O15 Pr3 O5W 66.1(2) 5_666 .
O21 Pr3 Pr2 94.75(12) . 5_666
O21 Pr3 O4W 74.52(19) . .
O21 Pr3 O5W 64.8(2) . .
O4W Pr3 Pr2 162.89(14) . 5_666
O5W Pr3 Pr2 97.54(19) . 5_666
O5W Pr3 O4W 66.0(2) . .
O24 Pr4 O30 124.50(18) 5_766 5_766
O24 Pr4 O32 91.93(17) 5_766 5_766
O24 Pr4 O33 69.13(17) 5_766 .
O24 Pr4 O34 71.06(19) 5_766 .
O24 Pr4 O6W 140.26(19) 5_766 .
O24 Pr4 C22 109.87(18) 5_766 5_766
O24 Pr4 C23 65.6(2) 5_766 .
O25 Pr4 O24 87.6(2) . 5_766
O25 Pr4 O28 71.8(2) . .
O25 Pr4 O30 146.97(18) . 5_766
O25 Pr4 O30 82.03(19) . .
O25 Pr4 O32 147.66(17) . 5_766
O25 Pr4 O33 65.30(17) . .
O25 Pr4 O34 115.06(17) . .
O25 Pr4 O6W 82.46(19) . .
O25 Pr4 C22 157.50(18) . 5_766
O25 Pr4 C23 90.3(2) . .
O28 Pr4 O24 73.3(2) . 5_766
O28 Pr4 O30 121.28(17) . 5_766
O28 Pr4 O30 137.9(2) . .
O28 Pr4 O32 77.13(19) . 5_766
O28 Pr4 O33 122.90(18) . .
O28 Pr4 O34 143.2(2) . .
O28 Pr4 O6W 67.0(2) . .
O28 Pr4 C22 99.00(19) . 5_766
O28 Pr4 C23 135.8(2) . .
O30 Pr4 O24 138.97(17) . 5_766
O30 Pr4 O30 68.55(16) . 5_766
O30 Pr4 O32 117.26(15) . 5_766
O30 Pr4 O33 70.46(16) . .
O30 Pr4 O33 115.27(15) 5_766 .
O30 Pr4 O34 77.78(16) . .
O30 Pr4 O6W 77.49(16) . .
O30 Pr4 C22 92.81(16) . 5_766
O30 Pr4 C22 25.13(15) 5_766 5_766
O30 Pr4 C23 74.80(18) . .
O30 Pr4 C23 95.96(19) 5_766 .
O32 Pr4 O30 50.10(14) 5_766 5_766
O32 Pr4 O33 143.44(16) 5_766 .
O32 Pr4 O34 95.15(16) 5_766 .
O32 Pr4 C22 25.00(16) 5_766 5_766
O32 Pr4 C23 118.84(19) 5_766 .
O33 Pr4 C22 133.41(17) . 5_766
O33 Pr4 C23 25.08(18) . .
O34 Pr4 O30 73.99(16) . 5_766
O34 Pr4 O33 49.76(16) . .
O34 Pr4 C22 84.84(17) . 5_766
O34 Pr4 C23 24.89(19) . .
O6W Pr4 O30 76.94(17) . 5_766
O6W Pr4 O32 77.42(17) . 5_766
O6W Pr4 O33 136.77(16) . .
O6W Pr4 O34 147.08(18) . .
O6W Pr4 C22 75.05(18) . 5_766
O6W Pr4 C23 152.06(19) . .
C23 Pr4 C22 109.6(2) . 5_766
O20 Pr5 O14 141.0(2) 5_666 .
O20 Pr5 O26 144.2(2) 5_666 .
O20 Pr5 O31 83.45(17) 5_666 .
O20 Pr5 O33 75.01(17) 5_666 .
O20 Pr5 O35 82.10(19) 5_666 .
O20 Pr5 O36 81.8(3) 5_666 .
O22 Pr5 O14 131.5(2) 2_664 .
O22 Pr5 O20 82.56(19) 2_664 5_666
O22 Pr5 O26 70.1(2) 2_664 .
O22 Pr5 O31 157.61(18) 2_664 .
O22 Pr5 O33 82.45(19) 2_664 .
O22 Pr5 O35 121.4(2) 2_664 .
O22 Pr5 O36 71.9(2) 2_664 .
O25 Pr5 O14 68.2(2) . .
O25 Pr5 O20 142.83(18) . 5_666
O25 Pr5 O22 87.3(2) . 2_664
O25 Pr5 O26 60.20(19) . .
O25 Pr5 O31 93.45(18) . .
O25 Pr5 O33 68.24(17) . .
O25 Pr5 O35 132.6(2) . .
O25 Pr5 O36 128.4(2) . .
O26 Pr5 O14 61.4(2) . .
O31 Pr5 O14 68.6(2) . .
O31 Pr5 O26 129.1(2) . .
O31 Pr5 O35 73.63(17) . .
O31 Pr5 O36 123.1(2) . .
O33 Pr5 O14 121.4(2) . .
O33 Pr5 O26 121.60(19) . .
O33 Pr5 O31 77.09(16) . .
O33 Pr5 O35 144.51(18) . .
O33 Pr5 O36 147.4(2) . .
O35 Pr5 O14 64.6(2) . .
O35 Pr5 O26 92.7(2) . .
O35 Pr5 O36 50.0(2) . .
O36 Pr5 O14 91.0(3) . .
O36 Pr5 O26 68.3(3) . .
O1 Pr6 Ge6 84.71(10) . .
O1 Pr6 O2 57.46(14) . .
O1 Pr6 O3 112.24(14) . .
O1 Pr6 O4 149.77(14) . .
O1 Pr6 O5 114.54(14) . .
O1 Pr6 O6 58.44(14) . .
O1 Pr6 O7W 98.8(4) . .
O2 Pr6 Ge6 132.75(10) . .
O2 Pr6 O7W 137.9(4) . .
O3 Pr6 Ge6 133.41(10) . .
O3 Pr6 O2 56.66(14) . .
O3 Pr6 O7W 141.9(3) . .
O4 Pr6 Ge6 85.07(10) . .
O4 Pr6 O2 112.79(14) . .
O4 Pr6 O3 58.08(14) . .
O4 Pr6 O5 58.05(14) . .
O4 Pr6 O7W 103.8(4) . .
O5 Pr6 Ge6 29.93(10) . .
O5 Pr6 O2 150.60(15) . .
O5 Pr6 O3 114.31(14) . .
O5 Pr6 O7W 68.2(3) . .
O6 Pr6 Ge6 29.22(11) . .
O6 Pr6 O2 114.11(14) . .
O6 Pr6 O3 150.68(14) . .
O6 Pr6 O4 114.21(14) . .
O6 Pr6 O5 58.20(14) . .
O6 Pr6 O7W 65.4(3) . .
O1W Pr6 Ge6 126.35(17) . .
O1W Pr6 O1 73.03(17) . .
O1W Pr6 O2 72.07(19) . .
O1W Pr6 O3 100.24(19) . .
O1W Pr6 O4 134.49(17) . .
O1W Pr6 O5 135.7(2) . .
O1W Pr6 O6 102.51(19) . .
O1W Pr6 O3W 143.19(19) . .
O1W Pr6 O7W 67.5(4) . .
O1W Pr6 O2W 69.0(2) . .
O3W Pr6 Ge6 67.15(11) . .
O3W Pr6 O1 74.90(15) . .
O3W Pr6 O2 75.71(15) . .
O3W Pr6 O3 75.75(15) . .
O3W Pr6 O4 74.91(15) . .
O3W Pr6 O5 74.91(15) . .
O3W Pr6 O6 74.95(15) . .
O3W Pr6 O7W 135.8(3) . .
O7W Pr6 Ge6 68.7(3) . .
O2W Pr6 Ge6 116.3(3) . .
O2W Pr6 O1 142.0(2) . .
O2W Pr6 O2 110.9(3) . .
O2W Pr6 O3 77.2(3) . .
O2W Pr6 O4 67.3(2) . .
O2W Pr6 O5 91.7(3) . .
O2W Pr6 O6 128.4(3) . .
O2W Pr6 O3W 141.2(2) . .
O2W Pr6 O7W 64.7(4) . .
O1 Ge1 O6 87.6(2) . .
O1 Ge1 C1 115.8(3) . .
O6 Ge1 C1 105.3(3) . .
O7 Ge1 O1 111.6(2) . .
O7 Ge1 O6 102.5(2) . .
O7 Ge1 C1 125.2(3) . .
O1 Ge2 C4 108.1(3) . .
O2 Ge2 O1 89.7(2) . .
O2 Ge2 C4 111.8(3) . .
O8 Ge2 O1 106.9(2) . .
O8 Ge2 O2 114.2(2) . .
O8 Ge2 C4 121.0(3) . .
O2 Ge3 C7 112.5(3) . .
O3 Ge3 O2 89.3(2) . .
O3 Ge3 C7 111.5(3) . .
O9 Ge3 O2 107.0(2) . .
O9 Ge3 O3 115.1(2) . .
O9 Ge3 C7 117.8(3) . .
O3 Ge4 C10 109.8(3) . .
O4 Ge4 O3 88.9(2) . .
O4 Ge4 C10 110.4(3) . .
O10 Ge4 O3 105.5(2) . .
O10 Ge4 O4 111.7(2) . .
O10 Ge4 C10 124.5(3) . .
O4 Ge5 C13 107.3(3) . .
O5 Ge5 O4 88.5(2) . .
O5 Ge5 C13 113.4(3) . .
O11 Ge5 O4 105.4(2) . .
O11 Ge5 O5 114.8(2) . .
O11 Ge5 C13 121.3(3) . .
O5 Ge6 Pr6 45.35(16) . .
O5 Ge6 C16 107.2(3) . .
O6 Ge6 Pr6 44.58(14) . .
O6 Ge6 O5 88.3(2) . .
O6 Ge6 C16 113.7(3) . .
O12 Ge6 Pr6 108.50(15) . .
O12 Ge6 O5 104.5(2) . .
O12 Ge6 O6 115.1(2) . .
O12 Ge6 C16 121.5(3) . .
C16 Ge6 Pr6 128.8(3) . .
O25 Ge7 O26 93.3(3) . .
O25 Ge7 O27 111.0(3) . .
O25 Ge7 C19 124.6(4) . .
O26 Ge7 C19 109.5(4) . .
O27 Ge7 O26 105.3(3) . .
O27 Ge7 C19 110.3(5) . .
Ge1 O1 Pr6 106.4(2) . .
Ge1 O1 Ge2 128.8(3) . .
Ge2 O1 Pr6 107.43(18) . .
Ge2 O2 Pr6 102.7(2) . .
Ge2 O2 Ge3 132.9(3) . .
Ge3 O2 Pr6 103.3(2) . .
Ge3 O3 Pr6 107.8(2) . .
Ge3 O3 Ge4 129.9(3) . .
Ge4 O3 Pr6 104.66(19) . .
Ge4 O4 Pr6 106.3(2) . .
Ge4 O4 Ge5 131.9(3) . .
Ge5 O4 Pr6 105.45(19) . .
Ge5 O5 Pr6 105.8(2) . .
Ge5 O5 Ge6 131.0(3) . .
Ge6 O5 Pr6 104.7(2) . .
Ge1 O6 Pr6 104.8(2) . .
Ge6 O6 Pr6 106.2(2) . .
Ge6 O6 Ge1 129.7(3) . .
Pr2 O7 Pr1 107.49(17) . .
Ge1 O7 Pr1 128.7(2) . .
Ge1 O7 Pr2 116.3(2) . .
Pr3 O8 Pr2 110.76(18) 5_666 .
Ge2 O8 Pr2 129.0(2) . .
Ge2 O8 Pr3 119.3(2) . 5_666
Pr3 O9 Pr1 111.28(18) 5_666 5_666
Ge3 O9 Pr1 118.0(2) . 5_666
Ge3 O9 Pr3 129.6(2) . 5_666
Pr2 O10 Pr1 108.69(17) 5_666 5_666
Ge4 O10 Pr1 128.3(2) . 5_666
Ge4 O10 Pr2 119.6(2) . 5_666
Pr2 O11 Pr3 111.37(18) 5_666 .
Ge5 O11 Pr2 129.5(2) . 5_666
Ge5 O11 Pr3 117.6(2) . .
Pr3 O12 Pr1 110.36(18) . .
Ge6 O12 Pr1 116.8(2) . .
Ge6 O12 Pr3 130.3(2) . .
C3 O13 Pr2 135.1(6) . .
C3 O14 Pr5 122.7(8) . .
C6 O15 Pr3 145.8(7) . 5_666
C9 O17 Pr1 157.8(5) . 5_666
C12 O19 Pr2 147.9(5) . 5_666
C12 O20 Pr5 124.8(5) . 5_666
C15 O21 Pr3 149.2(6) . .
C15 O22 Pr5 154.6(5) . 2_665
C18 O23 Pr1 140.8(5) . .
C18 O24 Pr4 128.0(5) . 5_766
Pr5 O25 Pr4 117.5(2) . .
Ge7 O25 Pr4 131.0(3) . .
Ge7 O25 Pr5 111.5(2) . .
Ge7 O26 Pr5 94.7(3) . .
C21 O28 Pr4 149.5(6) . .
C21 O29 Pr1 117.6(5) . 5_766
Pr4 O30 Pr4 111.45(16) . 5_766
C22 O30 Pr4 148.6(4) . .
C22 O30 Pr4 95.9(4) . 5_766
Pr5 O31 Pr2 103.86(15) . .
C22 O31 Pr2 126.7(4) . .
C22 O31 Pr5 128.7(4) . .
Pr1 O32 Pr4 116.57(18) . 5_766
C22 O32 Pr1 145.9(4) . .
C22 O32 Pr4 97.5(4) . 5_766
Pr5 O33 Pr4 102.45(18) . .
C23 O33 Pr4 92.1(4) . .
C23 O33 Pr5 161.1(5) . .
C23 O34 Pr4 96.0(4) . .
Pr2 O35 Pr5 109.1(2) . .
C25 O35 Pr2 152.1(7) . .
C25 O35 Pr5 96.1(6) . .
C25 O36 Pr5 94.3(7) . .
C2 C1 Ge1 115.9(6) . .
C3 C2 C1 116.5(7) . .
O13 C3 O14 122.2(10) . .
O13 C3 C2 117.8(8) . .
O14 C3 C2 119.5(8) . .
C5 C4 Ge2 113.4(6) . .
C6 C5 C4 116.0(8) . .
O15 C6 O16 124.1(10) . .
O15 C6 C5 116.5(9) . .
O16 C6 C5 119.3(9) . .
C8 C7 Ge3 113.2(6) . .
C7 C8 C9 116.1(7) . .
O17 C9 C8 117.0(6) . .
O18 C9 O17 125.0(7) . .
O18 C9 C8 117.9(6) . .
C11 C10 Ge4 112.1(5) . .
C12 C11 C10 110.4(6) . .
O19 C12 C11 114.0(6) . .
O20 C12 O19 125.0(7) . .
O20 C12 C11 120.9(7) . .
C14 C13 Ge5 112.3(5) . .
C15 C14 C13 112.0(7) . .
O21 C15 C14 116.5(7) . .
O22 C15 O21 123.4(7) . .
O22 C15 C14 120.0(7) . .
C17 C16 Ge6 114.8(6) . .
C16 C17 C18 118.1(8) . .
O23 C18 C17 114.7(7) . .
O24 C18 O23 125.6(8) . .
O24 C18 C17 119.7(7) . .
C20 C19 Ge7 123.5(9) . .
C19 C20 C21 115.2(10) . .
O28 C21 O29 123.4(8) . .
O28 C21 C20 117.0(9) . .
O29 C21 C20 119.0(8) . .
O30 C22 Pr4 59.0(3) . 5_766
O31 C22 Pr4 178.4(5) . 5_766
O31 C22 O30 121.7(6) . .
O31 C22 O32 121.9(6) . .
O32 C22 Pr4 57.5(3) . 5_766
O32 C22 O30 116.4(6) . .
O33 C23 Pr4 62.9(4) . .
O33 C23 C24 120.3(8) . .
O34 C23 Pr4 59.1(4) . .
O34 C23 O33 121.2(7) . .
O34 C23 C24 118.5(8) . .
C24 C23 Pr4 170.9(6) . .
O35 C25 O36 118.0(11) . .
O35 C25 C26 115.7(13) . .
O36 C25 C26 122.4(13) . .

loop_
_geom_bond_atom_site_label_1
_geom_bond_atom_site_label_2
_geom_bond_distance
_geom_bond_site_symmetry_2
Pr1 O7 2.424(4) .
Pr1 O9 2.420(4) 5_666
Pr1 O10 2.392(4) 5_666
Pr1 O12 2.454(4) .
Pr1 O17 2.508(5) 5_666
Pr1 O23 2.522(5) .
Pr1 O29 2.561(6) 5_766
Pr1 O32 2.523(4) .
Pr2 Pr3 3.9649(5) 5_666
Pr2 O7 2.389(5) .
Pr2 O8 2.415(4) .
Pr2 O10 2.384(4) 5_666
Pr2 O11 2.394(5) 5_666
Pr2 O13 2.540(5) .
Pr2 O19 2.515(5) 5_666
Pr2 O31 2.687(4) .
Pr2 O35 2.494(6) .
Pr3 Pr2 3.9648(5) 5_666
Pr3 O8 2.403(5) 5_666
Pr3 O9 2.384(4) 5_666
Pr3 O11 2.406(4) .
Pr3 O12 2.376(5) .
Pr3 O15 2.542(6) 5_666
Pr3 O21 2.547(6) .
Pr3 O4W 2.603(6) .
Pr3 O5W 2.602(8) .
Pr4 O24 2.498(5) 5_766
Pr4 O25 2.337(5) .
Pr4 O28 2.443(6) .
Pr4 O30 2.485(4) .
Pr4 O30 2.589(5) 5_766
Pr4 O32 2.555(4) 5_766
Pr4 O33 2.643(5) .
Pr4 O34 2.562(5) .
Pr4 O6W 2.512(5) .
Pr4 C22 3.004(7) 5_766
Pr4 C23 2.968(7) .
Pr5 O14 3.000(13) .
Pr5 O20 2.464(5) 5_666
Pr5 O22 2.384(5) 2_664
Pr5 O25 2.332(5) .
Pr5 O26 2.720(8) .
Pr5 O31 2.524(5) .
Pr5 O33 2.475(5) .
Pr5 O35 2.544(6) .
Pr5 O36 2.544(7) .
Pr6 Ge6 3.5187(8) .
Pr6 O1 2.557(5) .
Pr6 O2 2.702(5) .
Pr6 O3 2.599(4) .
Pr6 O4 2.578(4) .
Pr6 O5 2.588(5) .
Pr6 O6 2.572(5) .
Pr6 O1W 2.476(6) .
Pr6 O3W 2.553(5) .
Pr6 O7W 2.795(15) .
Pr6 O2W 2.501(8) .
Ge1 O1 1.792(4) .
Ge1 O6 1.823(5) .
Ge1 O7 1.746(4) .
Ge1 C1 1.939(7) .
Ge2 O1 1.810(5) .
Ge2 O2 1.778(5) .
Ge2 O8 1.739(5) .
Ge2 C4 1.922(7) .
Ge3 O2 1.796(4) .
Ge3 O3 1.784(5) .
Ge3 O9 1.729(4) .
Ge3 C7 1.937(7) .
Ge4 O3 1.808(4) .
Ge4 O4 1.781(4) .
Ge4 O10 1.733(4) .
Ge4 C10 1.922(7) .
Ge5 O4 1.807(4) .
Ge5 O5 1.784(5) .
Ge5 O11 1.739(5) .
Ge5 C13 1.935(7) .
Ge6 O5 1.815(4) .
Ge6 O6 1.789(5) .
Ge6 O12 1.738(5) .
Ge6 C16 1.930(7) .
Ge7 O25 1.729(5) .
Ge7 O26 1.786(7) .
Ge7 O27 1.761(6) .
Ge7 C19 1.888(11) .
O8 Pr3 2.403(5) 5_666
O9 Pr1 2.420(4) 5_666
O9 Pr3 2.384(4) 5_666
O10 Pr1 2.392(4) 5_666
O10 Pr2 2.384(4) 5_666
O11 Pr2 2.394(4) 5_666
O13 C3 1.253(9) .
O14 C3 1.263(12) .
O15 Pr3 2.542(6) 5_666
O15 C6 1.242(11) .
O16 C6 1.232(12) .
O17 Pr1 2.508(5) 5_666
O17 C9 1.262(8) .
O18 C9 1.246(8) .
O19 Pr2 2.515(5) 5_666
O19 C12 1.255(8) .
O20 Pr5 2.464(5) 5_666
O20 C12 1.239(9) .
O21 C15 1.250(9) .
O22 Pr5 2.384(5) 2_665
O22 C15 1.230(9) .
O23 C18 1.253(9) .
O24 Pr4 2.498(5) 5_766
O24 C18 1.233(9) .
O28 C21 1.225(10) .
O29 Pr1 2.561(6) 5_766
O29 C21 1.247(10) .
O30 Pr4 2.589(5) 5_766
O30 C22 1.282(7) .
O31 C22 1.276(8) .
O32 Pr4 2.554(4) 5_766
O32 C22 1.280(8) .
O33 C23 1.259(9) .
O34 C23 1.256(9) .
O35 C25 1.219(13) .
O36 C25 1.288(14) .
C1 C2 1.496(12) .
C2 C3 1.491(13) .
C4 C5 1.496(13) .
C5 C6 1.492(14) .
C7 C8 1.511(11) .
C8 C9 1.521(10) .
C10 C11 1.540(10) .
C11 C12 1.511(10) .
C13 C14 1.522(11) .
C14 C15 1.515(11) .
C16 C17 1.470(12) .
C17 C18 1.509(12) .
C19 C20 1.431(16) .
C20 C21 1.550(14) .
C22 Pr4 3.004(7) 5_766
C23 C24 1.502(12) .
C25 C26 1.50(2) .

loop_
_geom_torsion_atom_site_label_1
_geom_torsion_atom_site_label_2
_geom_torsion_atom_site_label_3
_geom_torsion_atom_site_label_4
_geom_torsion
_geom_torsion_site_symmetry_1
_geom_torsion_site_symmetry_4
Pr1 O17 C9 O18 69.4(16) 5_666 .
Pr1 O17 C9 C8 -114.7(12) 5_666 .
Pr1 O23 C18 O24 54.6(13) . .
Pr1 O23 C18 C17 -128.5(8) . .
Pr1 O29 C21 O28 -15.4(12) 5_766 .
Pr1 O29 C21 C20 155.7(8) 5_766 .
Pr1 O32 C22 Pr4 178.0(8) . 5_766
Pr1 O32 C22 O30 174.8(5) . .
Pr1 O32 C22 O31 -3.7(12) . .
Pr2 Pr3 O11 Ge5 167.3(4) 5_666 .
Pr2 Pr3 O12 Pr1 -116.04(14) 5_666 .
Pr2 Pr3 O12 Ge6 83.2(3) 5_666 .
Pr2 Pr3 O21 C15 103.3(9) 5_666 .
Pr2 O13 C3 O14 53.7(14) . .
Pr2 O13 C3 C2 -118.2(9) . .
Pr2 O19 C12 O20 41.6(14) 5_666 .
Pr2 O19 C12 C11 -137.0(8) 5_666 .
Pr2 O31 C22 Pr4 88(17) . 5_766
Pr2 O31 C22 O30 -156.6(4) . .
Pr2 O31 C22 O32 21.8(9) . .
Pr2 O35 C25 O36 -142.2(11) . .
Pr2 O35 C25 C26 59(3) . .
Pr3 Pr2 O7 Pr1 121.60(13) 5_666 .
Pr3 Pr2 O7 Ge1 -85.9(2) 5_666 .
Pr3 Pr2 O8 Ge2 -168.4(5) 5_666 .
Pr3 Pr2 O13 C3 -145.3(8) 5_666 .
Pr3 Pr2 O31 Pr5 -13.9(5) 5_666 .
Pr3 Pr2 O31 C22 157.0(4) 5_666 .
Pr3 Pr2 O35 Pr5 -170.6(2) 5_666 .
Pr3 Pr2 O35 C25 -17.3(19) 5_666 .
Pr3 O15 C6 O16 55.2(18) 5_666 .
Pr3 O15 C6 C5 -128.0(10) 5_666 .
Pr3 O21 C15 O22 46.7(14) . .
Pr3 O21 C15 C14 -136.6(8) . .
Pr4 O24 C18 O23 5.0(13) 5_766 .
Pr4 O24 C18 C17 -171.8(7) 5_766 .
Pr4 O28 C21 O29 -66.7(15) . .
Pr4 O28 C21 C20 122.1(12) . .
Pr4 O30 C22 Pr4 150.7(9) . 5_766
Pr4 O30 C22 O31 -27.7(12) . .
Pr4 O30 C22 O31 -178.4(6) 5_766 .
Pr4 O30 C22 O32 3.1(6) 5_766 .
Pr4 O30 C22 O32 153.8(6) . .
Pr4 O32 C22 O30 -3.2(6) 5_766 .
Pr4 O32 C22 O31 178.3(5) 5_766 .
Pr4 O33 C23 O34 10.1(8) . .
Pr4 O33 C23 C24 -170.2(8) . .
Pr4 O34 C23 O33 -10.4(8) . .
Pr4 O34 C23 C24 169.8(7) . .
Pr5 O14 C3 O13 -58.0(13) . .
Pr5 O14 C3 C2 113.8(9) . .
Pr5 O20 C12 O19 -31.1(10) 5_666 .
Pr5 O20 C12 C11 147.5(5) 5_666 .
Pr5 O22 C15 O21 136.4(10) 2_665 .
Pr5 O22 C15 C14 -40.2(17) 2_665 .
Pr5 O31 C22 Pr4 -104(17) . 5_766
Pr5 O31 C22 O30 11.9(9) . .
Pr5 O31 C22 O32 -169.7(4) . .
Pr5 O33 C23 Pr4 -140.3(16) . .
Pr5 O33 C23 O34 -130.3(13) . .
Pr5 O33 C23 C24 49(2) . .
Pr5 O35 C25 O36 12.6(14) . .
Pr5 O35 C25 C26 -145.8(13) . .
Pr5 O36 C25 O35 -12.5(14) . .
Pr5 O36 C25 C26 144.3(15) . .
Pr6 Ge6 O5 Ge5 127.0(4) . .
Pr6 Ge6 O6 Ge1 -125.9(4) . .
Pr6 Ge6 O12 Pr1 104.54(19) . .
Pr6 Ge6 O12 Pr3 -95.7(3) . .
Pr6 Ge6 C16 C17 -108.8(7) . .
Ge1 C1 C2 C3 -6.2(10) . .
Ge2 C4 C5 C6 -41.3(13) . .
Ge3 C7 C8 C9 -46.9(10) . .
Ge4 C10 C11 C12 -53.2(7) . .
Ge5 C13 C14 C15 -40.7(9) . .
Ge6 Pr6 O1 Ge1 -1.95(17) . .
Ge6 Pr6 O1 Ge2 138.98(18) . .
Ge6 Pr6 O2 Ge2 -31.2(3) . .
Ge6 Pr6 O2 Ge3 109.18(17) . .
Ge6 Pr6 O3 Ge3 -107.79(18) . .
Ge6 Pr6 O3 Ge4 33.4(3) . .
Ge6 Pr6 O4 Ge4 -139.99(19) . .
Ge6 Pr6 O4 Ge5 3.48(17) . .
Ge6 Pr6 O5 Ge5 -141.2(3) . .
Ge6 Pr6 O6 Ge1 139.8(3) . .
Ge6 C16 C17 C18 -27.3(13) . .
Ge7 C19 C20 C21 45.7(16) . .
O1 Pr6 Ge6 O5 -175.4(2) . .
O1 Pr6 Ge6 O6 24.3(2) . .
O1 Pr6 Ge6 O12 -82.96(19) . .
O1 Pr6 Ge6 C16 109.7(3) . .
O1 Pr6 O2 Ge2 11.17(17) . .
O1 Pr6 O2 Ge3 151.6(3) . .
O1 Pr6 O3 Ge3 -3.3(2) . .
O1 Pr6 O3 Ge4 137.86(18) . .
O1 Pr6 O4 Ge4 -69.4(3) . .
O1 Pr6 O4 Ge5 74.1(3) . .
O1 Pr6 O5 Ge5 -136.16(19) . .
O1 Pr6 O5 Ge6 5.1(3) . .
O1 Pr6 O6 Ge1 -11.40(17) . .
O1 Pr6 O6 Ge6 -151.2(3) . .
O1 Ge1 O6 Pr6 13.9(2) . .
O1 Ge1 O6 Ge6 140.4(3) . .
O1 Ge1 O7 Pr1 -150.1(3) . .
O1 Ge1 O7 Pr2 64.4(3) . .
O1 Ge1 C1 C2 -71.9(7) . .
O1 Ge2 O2 Pr6 -13.3(2) . .
O1 Ge2 O2 Ge3 -135.5(4) . .
O1 Ge2 O8 Pr2 -45.1(4) . .
O1 Ge2 O8 Pr3 147.3(2) . 5_666
O1 Ge2 C4 C5 -149.9(7) . .
O2 Pr6 Ge6 O5 -140.6(2) . .
O2 Pr6 Ge6 O6 59.1(3) . .
O2 Pr6 Ge6 O12 -48.2(2) . .
O2 Pr6 Ge6 C16 144.5(3) . .
O2 Pr6 O1 Ge1 -152.1(3) . .
O2 Pr6 O1 Ge2 -11.22(17) . .
O2 Pr6 O3 Ge3 11.95(17) . .
O2 Pr6 O3 Ge4 153.2(3) . .
O2 Pr6 O4 Ge4 -5.3(2) . .
O2 Pr6 O4 Ge5 138.13(18) . .
O2 Pr6 O5 Ge5 -69.4(3) . .
O2 Pr6 O5 Ge6 71.9(3) . .
O2 Pr6 O6 Ge1 3.5(2) . .
O2 Pr6 O6 Ge6 -136.34(19) . .
O2 Ge2 O1 Pr6 14.4(2) . .
O2 Ge2 O1 Ge1 143.6(3) . .
O2 Ge2 O8 Pr2 -142.7(3) . .
O2 Ge2 O8 Pr3 49.7(3) . 5_666
O2 Ge2 C4 C5 -52.7(8) . .
O2 Ge3 O3 Pr6 -15.1(2) . .
O2 Ge3 O3 Ge4 -142.9(3) . .
O2 Ge3 O9 Pr1 151.0(2) . 5_666
O2 Ge3 O9 Pr3 -42.5(4) . 5_666
O2 Ge3 C7 C8 -133.9(6) . .
O3 Pr6 Ge6 O5 -59.5(2) . .
O3 Pr6 Ge6 O6 140.1(3) . .
O3 Pr6 Ge6 O12 32.9(2) . .
O3 Pr6 Ge6 C16 -134.5(3) . .
O3 Pr6 O1 Ge1 -137.00(19) . .
O3 Pr6 O1 Ge2 3.9(2) . .
O3 Pr6 O2 Ge2 -152.0(3) . .
O3 Pr6 O2 Ge3 -11.61(16) . .
O3 Pr6 O4 Ge4 10.05(17) . .
O3 Pr6 O4 Ge5 153.5(3) . .
O3 Pr6 O5 Ge5 -4.6(3) . .
O3 Pr6 O5 Ge6 136.60(18) . .
O3 Pr6 O6 Ge1 67.8(4) . .
O3 Pr6 O6 Ge6 -72.0(4) . .
O3 Ge3 O2 Pr6 14.2(2) . .
O3 Ge3 O2 Ge2 136.1(4) . .
O3 Ge3 O9 Pr1 53.6(3) . 5_666
O3 Ge3 O9 Pr3 -139.9(3) . 5_666
O3 Ge3 C7 C8 -35.2(7) . .
O3 Ge4 O4 Pr6 -12.3(2) . .
O3 Ge4 O4 Ge5 -141.8(4) . .
O3 Ge4 O10 Pr1 -51.7(3) . 5_666
O3 Ge4 O10 Pr2 151.6(2) . 5_666
O3 Ge4 C10 C11 -141.0(5) . .
O4 Pr6 Ge6 O5 -23.8(2) . .
O4 Pr6 Ge6 O6 175.8(2) . .
O4 Pr6 Ge6 O12 68.56(19) . .
O4 Pr6 Ge6 C16 -98.8(3) . .
O4 Pr6 O1 Ge1 -72.7(3) . .
O4 Pr6 O1 Ge2 68.3(3) . .
O4 Pr6 O2 Ge2 -136.36(18) . .
O4 Pr6 O2 Ge3 4.0(2) . .
O4 Pr6 O3 Ge3 -151.0(3) . .
O4 Pr6 O3 Ge4 -9.82(16) . .
O4 Pr6 O5 Ge5 10.42(17) . .
O4 Pr6 O5 Ge6 151.7(3) . .
O4 Pr6 O6 Ge1 135.28(18) . .
O4 Pr6 O6 Ge6 -4.6(3) . .
O4 Ge4 O3 Pr6 12.1(2) . .
O4 Ge4 O3 Ge3 141.1(3) . .
O4 Ge4 O10 Pr1 -146.8(3) . 5_666
O4 Ge4 O10 Pr2 56.6(3) . 5_666
O4 Ge4 C10 C11 -44.6(6) . .
O4 Ge5 O5 Pr6 -12.7(2) . .
O4 Ge5 O5 Ge6 -139.3(4) . .
O4 Ge5 O11 Pr2 -46.0(4) . 5_666
O4 Ge5 O11 Pr3 149.4(2) . .
O4 Ge5 C13 C14 -142.4(6) . .
O5 Pr6 Ge6 O6 -160.3(3) . .
O5 Pr6 Ge6 O12 92.4(3) . .
O5 Pr6 Ge6 C16 -74.9(4) . .
O5 Pr6 O1 Ge1 -4.5(3) . .
O5 Pr6 O1 Ge2 136.43(18) . .
O5 Pr6 O2 Ge2 -71.4(3) . .
O5 Pr6 O2 Ge3 69.0(3) . .
O5 Pr6 O3 Ge3 -135.96(19) . .
O5 Pr6 O3 Ge4 5.2(2) . .
O5 Pr6 O4 Ge4 -153.7(3) . .
O5 Pr6 O4 Ge5 -10.27(17) . .
O5 Pr6 O6 Ge1 151.2(3) . .
O5 Pr6 O6 Ge6 11.40(17) . .
O5 Ge5 O4 Pr6 12.7(2) . .
O5 Ge5 O4 Ge4 142.5(4) . .
O5 Ge5 O11 Pr2 -141.6(3) . 5_666
O5 Ge5 O11 Pr3 53.8(3) . .
O5 Ge5 C13 C14 -46.3(7) . .
O5 Ge6 O6 Pr6 -13.9(2) . .
O5 Ge6 O6 Ge1 -139.8(3) . .
O5 Ge6 O12 Pr1 151.8(2) . .
O5 Ge6 O12 Pr3 -48.4(3) . .
O5 Ge6 C16 C17 -154.8(7) . .
O6 Pr6 Ge6 O5 160.3(3) . .
O6 Pr6 Ge6 O12 -107.3(3) . .
O6 Pr6 Ge6 C16 85.4(4) . .
O6 Pr6 O1 Ge1 11.69(17) . .
O6 Pr6 O1 Ge2 152.6(3) . .
O6 Pr6 O2 Ge2 -3.9(2) . .
O6 Pr6 O2 Ge3 136.50(18) . .
O6 Pr6 O3 Ge3 -68.1(4) . .
O6 Pr6 O3 Ge4 73.1(4) . .
O6 Pr6 O4 Ge4 -137.76(19) . .
O6 Pr6 O4 Ge5 5.7(2) . .
O6 Pr6 O5 Ge5 -152.4(3) . .
O6 Pr6 O5 Ge6 -11.15(17) . .
O6 Ge1 O1 Pr6 -14.1(2) . .
O6 Ge1 O1 Ge2 -143.7(3) . .
O6 Ge1 O7 Pr1 -57.6(3) . .
O6 Ge1 O7 Pr2 156.8(2) . .
O6 Ge1 C1 C2 -166.7(6) . .
O6 Ge6 O5 Pr6 13.7(2) . .
O6 Ge6 O5 Ge5 140.7(4) . .
O6 Ge6 O12 Pr1 56.8(3) . .
O6 Ge6 O12 Pr3 -143.4(3) . .
O6 Ge6 C16 C17 -59.0(8) . .
O7 Pr1 O12 Pr3 137.4(2) . .
O7 Pr1 O12 Ge6 -58.9(2) . .
O7 Pr1 O23 C18 -162.4(8) . .
O7 Pr1 O32 Pr4 131.7(2) . 5_766
O7 Pr1 O32 C22 -46.0(8) . .
O7 Pr2 O8 Pr3 -134.7(2) . 5_666
O7 Pr2 O8 Ge2 56.8(3) . .
O7 Pr2 O13 C3 113.3(8) . .
O7 Pr2 O31 Pr5 -155.32(18) . .
O7 Pr2 O31 C22 15.5(5) . .
O7 Pr2 O35 Pr5 70.5(3) . .
O7 Pr2 O35 C25 -136.1(18) . .
O7 Ge1 O1 Pr6 88.4(2) . .
O7 Ge1 O1 Ge2 -41.2(4) . .
O7 Ge1 O6 Pr6 -97.7(2) . .
O7 Ge1 O6 Ge6 28.7(4) . .
O7 Ge1 C1 C2 75.4(7) . .
O8 Pr2 O7 Pr1 146.36(19) . .
O8 Pr2 O7 Ge1 -61.2(2) . .
O8 Pr2 O13 C3 -158.8(8) . .
O8 Pr2 O31 Pr5 -85.3(3) . .
O8 Pr2 O31 C22 85.5(6) . .
O8 Pr2 O35 Pr5 154.8(2) . .
O8 Pr2 O35 C25 -51.8(19) . .
O8 Pr3 O11 Pr2 9.65(18) 5_666 5_666
O8 Pr3 O11 Ge5 176.9(3) 5_666 .
O8 Pr3 O12 Pr1 -80.6(2) 5_666 .
O8 Pr3 O12 Ge6 118.6(3) 5_666 .
O8 Pr3 O21 C15 92.5(10) 5_666 .
O8 Ge2 O1 Pr6 -100.9(2) . .
O8 Ge2 O1 Ge1 28.3(4) . .
O8 Ge2 O2 Pr6 95.2(2) . .
O8 Ge2 O2 Ge3 -27.0(5) . .
O8 Ge2 C4 C5 86.5(8) . .
O9 Pr1 O7 Pr2 -86.9(2) 5_666 .
O9 Pr1 O7 Ge1 125.2(3) 5_666 .
O9 Pr1 O12 Pr3 11.48(17) 5_666 .
O9 Pr1 O12 Ge6 175.1(3) 5_666 .
O9 Pr1 O23 C18 84.7(8) 5_666 .
O9 Pr1 O32 Pr4 -101.5(4) 5_666 5_766
O9 Pr1 O32 C22 80.7(9) 5_666 .
O9 Pr3 O11 Pr2 77.7(2) 5_666 5_666
O9 Pr3 O11 Ge5 -115.0(3) 5_666 .
O9 Pr3 O12 Pr1 -11.50(17) 5_666 .
O9 Pr3 O12 Ge6 -172.3(4) 5_666 .
O9 Pr3 O21 C15 -127.2(9) 5_666 .
O9 Ge3 O2 Pr6 -101.9(2) . .
O9 Ge3 O2 Ge2 20.1(4) . .
O9 Ge3 O3 Pr6 93.4(2) . .
O9 Ge3 O3 Ge4 -34.5(4) . .
O9 Ge3 C7 C8 101.1(6) . .
O10 Pr1 O7 Pr2 -17.77(15) 5_666 .
O10 Pr1 O7 Ge1 -165.7(3) 5_666 .
O10 Pr1 O12 Pr3 78.9(2) 5_666 .
O10 Pr1 O12 Ge6 -117.4(2) 5_666 .
O10 Pr1 O23 C18 -140.5(7) 5_666 .
O10 Pr1 O32 Pr4 -158.7(2) 5_666 5_766
O10 Pr1 O32 C22 23.5(8) 5_666 .
O10 Pr2 O7 Pr1 17.74(15) 5_666 .
O10 Pr2 O7 Ge1 170.2(3) 5_666 .
O10 Pr2 O8 Pr3 -75.2(2) 5_666 5_666
O10 Pr2 O8 Ge2 116.4(3) 5_666 .
O10 Pr2 O13 C3 83.5(8) 5_666 .
O10 Pr2 O31 Pr5 134.83(18) 5_666 .
O10 Pr2 O31 C22 -54.4(5) 5_666 .
O10 Pr2 O35 Pr5 -48.7(4) 5_666 .
O10 Pr2 O35 C25 104.7(18) 5_666 .
O10 Ge4 O3 Pr6 -100.2(2) . .
O10 Ge4 O3 Ge3 28.8(4) . .
O10 Ge4 O4 Pr6 93.9(2) . .
O10 Ge4 O4 Ge5 -35.6(4) . .
O10 Ge4 C10 C11 92.8(6) . .
O11 Pr2 O7 Pr1 86.8(2) 5_666 .
O11 Pr2 O7 Ge1 -120.8(2) 5_666 .
O11 Pr2 O8 Pr3 -9.57(18) 5_666 5_666
O11 Pr2 O8 Ge2 -178.0(4) 5_666 .
O11 Pr2 O13 C3 -139.0(7) 5_666 .
O11 Pr2 O31 Pr5 66.5(3) 5_666 .
O11 Pr2 O31 C22 -122.6(5) 5_666 .
O11 Pr2 O35 Pr5 -136.4(2) 5_666 .
O11 Pr2 O35 C25 16.9(19) 5_666 .
O11 Pr3 O12 Pr1 -139.6(2) . .
O11 Pr3 O12 Ge6 59.6(3) . .
O11 Pr3 O21 C15 121.8(10) . .
O11 Ge5 O4 Pr6 -102.6(2) . .
O11 Ge5 O4 Ge4 27.2(4) . .
O11 Ge5 O5 Pr6 93.7(2) . .
O11 Ge5 O5 Ge6 -32.9(4) . .
O11 Ge5 C13 C14 96.6(7) . .
O12 Pr1 O7 Pr2 -143.78(19) . .
O12 Pr1 O7 Ge1 68.3(3) . .
O12 Pr1 O23 C18 113.8(8) . .
O12 Pr1 O32 Pr4 75.7(3) . 5_766
O12 Pr1 O32 C22 -102.1(8) . .
O12 Pr3 O11 Pr2 137.5(2) . 5_666
O12 Pr3 O11 Ge5 -55.3(3) . .
O12 Pr3 O21 C15 -149.4(10) . .
O12 Ge6 O5 Pr6 -101.8(2) . .
O12 Ge6 O5 Ge5 25.2(4) . .
O12 Ge6 O6 Pr6 91.4(2) . .
O12 Ge6 O6 Ge1 -34.5(4) . .
O12 Ge6 C16 C17 85.3(8) . .
O13 Pr2 O7 Pr1 -138.8(2) . .
O13 Pr2 O7 Ge1 13.7(2) . .
O13 Pr2 O8 Pr3 156.5(2) . 5_666
O13 Pr2 O8 Ge2 -12.0(3) . .
O13 Pr2 O31 Pr5 -87.9(2) . .
O13 Pr2 O31 C22 82.9(5) . .
O13 Pr2 O35 Pr5 85.0(2) . .
O13 Pr2 O35 C25 -121.7(19) . .
O14 Pr5 O25 Pr4 117.5(3) . .
O14 Pr5 O25 Ge7 -64.7(3) . .
O14 Pr5 O26 Ge7 76.3(3) . .
O14 Pr5 O31 Pr2 78.4(2) . .
O14 Pr5 O31 C22 -92.1(6) . .
O14 Pr5 O33 Pr4 -26.7(3) . .
O14 Pr5 O33 C23 112.5(16) . .
O14 Pr5 O35 Pr2 -84.5(3) . .
O14 Pr5 O35 C25 107.7(9) . .
O14 Pr5 O36 C25 -48.1(8) . .
O15 Pr3 O11 Pr2 -22.3(3) 5_666 5_666
O15 Pr3 O11 Ge5 144.9(3) 5_666 .
O15 Pr3 O12 Pr1 14.2(4) 5_666 .
O15 Pr3 O12 Ge6 -146.6(3) 5_666 .
O15 Pr3 O21 C15 -0.3(10) 5_666 .
O17 Pr1 O7 Pr2 5.6(3) 5_666 .
O17 Pr1 O7 Ge1 -142.3(3) 5_666 .
O17 Pr1 O12 Pr3 -13.5(3) 5_666 .
O17 Pr1 O12 Ge6 150.2(2) 5_666 .
O17 Pr1 O23 C18 -17.7(9) 5_666 .
O17 Pr1 O32 Pr4 -86.2(2) 5_666 5_766
O17 Pr1 O32 C22 96.1(8) 5_666 .
O19 Pr2 O7 Pr1 -9.5(3) 5_666 .
O19 Pr2 O7 Ge1 143.0(2) 5_666 .
O19 Pr2 O8 Pr3 18.8(4) 5_666 5_666
O19 Pr2 O8 Ge2 -149.6(3) 5_666 .
O19 Pr2 O13 C3 -16.7(9) 5_666 .
O19 Pr2 O31 Pr5 65.16(19) 5_666 .
O19 Pr2 O31 C22 -124.0(5) 5_666 .
O19 Pr2 O35 Pr5 -65.5(2) 5_666 .
O19 Pr2 O35 C25 87.8(19) 5_666 .
O20 Pr5 O14 C3 34.8(10) 5_666 .
O20 Pr5 O25 Pr4 -31.4(5) 5_666 .
O20 Pr5 O25 Ge7 146.3(3) 5_666 .
O20 Pr5 O26 Ge7 -144.4(3) 5_666 .
O20 Pr5 O31 Pr2 -73.83(18) 5_666 .
O20 Pr5 O31 C22 115.6(6) 5_666 .
O20 Pr5 O33 Pr4 -167.9(2) 5_666 .
O20 Pr5 O33 C23 -28.7(16) 5_666 .
O20 Pr5 O35 Pr2 74.6(2) 5_666 .
O20 Pr5 O35 C25 -93.2(8) 5_666 .
O20 Pr5 O36 C25 93.4(8) 5_666 .
O21 Pr3 O11 Pr2 -145.8(3) . 5_666
O21 Pr3 O11 Ge5 21.5(3) . .
O21 Pr3 O12 Pr1 153.8(2) . .
O21 Pr3 O12 Ge6 -7.0(3) . .
O22 Pr5 O14 C3 179.5(7) 2_664 .
O22 Pr5 O25 Pr4 -105.3(3) 2_664 .
O22 Pr5 O25 Ge7 72.4(3) 2_664 .
O22 Pr5 O26 Ge7 -102.1(3) 2_664 .
O22 Pr5 O31 Pr2 -125.4(4) 2_664 .
O22 Pr5 O31 C22 64.0(8) 2_664 .
O22 Pr5 O33 Pr4 107.9(2) 2_664 .
O22 Pr5 O33 C23 -112.9(16) 2_664 .
O22 Pr5 O35 Pr2 150.8(2) 2_664 .
O22 Pr5 O35 C25 -17.0(9) 2_664 .
O22 Pr5 O36 C25 178.2(9) 2_664 .
O23 Pr1 O7 Pr2 147.7(2) . .
O23 Pr1 O7 Ge1 -0.2(3) . .
O23 Pr1 O12 Pr3 -144.0(2) . .
O23 Pr1 O12 Ge6 19.7(2) . .
O23 Pr1 O32 Pr4 53.4(2) . 5_766
O23 Pr1 O32 C22 -124.3(8) . .
O24 Pr4 O25 Pr5 89.5(3) 5_766 .
O24 Pr4 O25 Ge7 -87.8(4) 5_766 .
O24 Pr4 O28 C21 -3.3(12) 5_766 .
O24 Pr4 O30 Pr4 118.4(3) 5_766 5_766
O24 Pr4 O30 C22 -30.1(9) 5_766 .
O24 Pr4 O33 Pr5 -115.4(2) 5_766 .
O24 Pr4 O33 C23 76.9(5) 5_766 .
O24 Pr4 O34 C23 -72.7(5) 5_766 .
O24 Pr4 C23 O33 -92.6(5) 5_766 .
O24 Pr4 C23 O34 97.4(5) 5_766 .
O24 Pr4 C23 C24 20(4) 5_766 .
O25 Pr4 O28 C21 -96.2(12) . .
O25 Pr4 O30 Pr4 -164.7(2) . 5_766
O25 Pr4 O30 C22 46.8(8) . .
O25 Pr4 O33 Pr5 -18.2(2) . .
O25 Pr4 O33 C23 174.1(5) . .
O25 Pr4 O34 C23 5.1(5) . .
O25 Pr4 C23 O33 -5.4(4) . .
O25 Pr4 C23 O34 -175.4(5) . .
O25 Pr4 C23 C24 107(4) . .
O25 Pr5 O14 C3 -115.5(8) . .
O25 Pr5 O26 Ge7 -3.5(2) . .
O25 Pr5 O31 Pr2 143.36(19) . .
O25 Pr5 O31 C22 -27.2(6) . .
O25 Pr5 O33 Pr4 17.79(19) . .
O25 Pr5 O33 C23 157.0(16) . .
O25 Pr5 O35 Pr2 -90.2(3) . .
O25 Pr5 O35 C25 102.0(8) . .
O25 Pr5 O36 C25 -110.6(8) . .
O25 Ge7 O26 Pr5 4.1(3) . .
O25 Ge7 C19 C20 -65.9(13) . .
O26 Pr5 O14 C3 177.5(9) . .
O26 Pr5 O25 Pr4 -173.9(4) . .
O26 Pr5 O25 Ge7 3.9(3) . .
O26 Pr5 O31 Pr2 89.7(2) . .
O26 Pr5 O31 C22 -80.9(6) . .
O26 Pr5 O33 Pr4 46.9(3) . .
O26 Pr5 O33 C23 -173.9(15) . .
O26 Pr5 O35 Pr2 -141.0(3) . .
O26 Pr5 O35 C25 51.2(8) . .
O26 Pr5 O36 C25 -106.7(9) . .
O26 Ge7 O25 Pr4 172.2(4) . .
O26 Ge7 O25 Pr5 -5.2(4) . .
O26 Ge7 C19 C20 -174.4(10) . .
O27 Ge7 O25 Pr4 -80.1(5) . .
O27 Ge7 O25 Pr5 102.6(4) . .
O27 Ge7 O26 Pr5 -108.6(3) . .
O27 Ge7 C19 C20 70.2(12) . .
O28 Pr4 O25 Pr5 162.7(3) . .
O28 Pr4 O25 Ge7 -14.5(4) . .
O28 Pr4 O30 Pr4 -113.4(3) . 5_766
O28 Pr4 O30 C22 98.1(8) . .
O28 Pr4 O33 Pr5 -63.1(3) . .
O28 Pr4 O33 C23 129.1(5) . .
O28 Pr4 O34 C23 -87.7(5) . .
O28 Pr4 C23 O33 -69.0(5) . .
O28 Pr4 C23 O34 121.0(5) . .
O28 Pr4 C23 C24 43(4) . .
O29 Pr1 O7 Pr2 160.6(3) 5_766 .
O29 Pr1 O7 Ge1 12.7(5) 5_766 .
O29 Pr1 O12 Pr3 -69.0(2) 5_766 .
O29 Pr1 O12 Ge6 94.6(3) 5_766 .
O29 Pr1 O23 C18 24.7(8) 5_766 .
O29 Pr1 O32 Pr4 -15.2(3) 5_766 5_766
O29 Pr1 O32 C22 167.0(8) 5_766 .
O30 Pr4 O25 Pr5 -50.7(3) . .
O30 Pr4 O25 Pr5 -77.5(4) 5_766 .
O30 Pr4 O25 Ge7 132.0(4) . .
O30 Pr4 O25 Ge7 105.2(5) 5_766 .
O30 Pr4 O28 C21 -150.7(11) . .
O30 Pr4 O28 C21 117.4(11) 5_766 .
O30 Pr4 O30 Pr4 0.0 5_766 5_766
O30 Pr4 O30 C22 -148.5(9) 5_766 .
O30 Pr4 O33 Pr5 71.91(18) . .
O30 Pr4 O33 Pr5 125.28(17) 5_766 .
O30 Pr4 O33 C23 -95.9(5) . .
O30 Pr4 O33 C23 -42.5(5) 5_766 .
O30 Pr4 O34 C23 80.2(4) . .
O30 Pr4 O34 C23 151.1(5) 5_766 .
O30 Pr4 C23 O33 142.1(4) 5_766 .
O30 Pr4 C23 O33 76.3(4) . .
O30 Pr4 C23 O34 -27.9(4) 5_766 .
O30 Pr4 C23 O34 -93.7(4) . .
O30 Pr4 C23 C24 -106(4) 5_766 .
O30 Pr4 C23 C24 -171(4) . .
O31 Pr2 O7 Pr1 -68.18(17) . .
O31 Pr2 O7 Ge1 84.3(2) . .
O31 Pr2 O8 Pr3 153.97(18) . 5_666
O31 Pr2 O8 Ge2 -14.5(5) . .
O31 Pr2 O13 C3 19.6(8) . .
O31 Pr2 O35 Pr5 10.3(2) . .
O31 Pr2 O35 C25 163.7(19) . .
O31 Pr5 O14 C3 -12.4(7) . .
O31 Pr5 O25 Pr4 52.3(3) . .
O31 Pr5 O25 Ge7 -130.0(3) . .
O31 Pr5 O26 Ge7 64.4(4) . .
O31 Pr5 O33 Pr4 -81.30(18) . .
O31 Pr5 O33 C23 57.9(16) . .
O31 Pr5 O35 Pr2 -10.9(2) . .
O31 Pr5 O35 C25 -178.7(8) . .
O31 Pr5 O36 C25 16.7(9) . .
O32 Pr1 O7 Pr2 71.55(18) . .
O32 Pr1 O7 Ge1 -76.4(3) . .
O32 Pr1 O12 Pr3 -167.30(16) . .
O32 Pr1 O12 Ge6 -3.6(4) . .
O32 Pr1 O23 C18 -82.7(8) . .
O32 Pr4 O25 Pr5 179.2(2) 5_766 .
O32 Pr4 O25 Ge7 2.0(7) 5_766 .
O32 Pr4 O28 C21 92.7(12) 5_766 .
O32 Pr4 O30 Pr4 -12.1(2) 5_766 5_766
O32 Pr4 O30 C22 -160.6(8) 5_766 .
O32 Pr4 O33 Pr5 -178.39(17) 5_766 .
O32 Pr4 O33 C23 13.9(6) 5_766 .
O32 Pr4 O34 C23 -163.0(4) 5_766 .
O32 Pr4 C23 O33 -170.6(4) 5_766 .
O32 Pr4 C23 O34 19.4(5) 5_766 .
O32 Pr4 C23 C24 -58(4) 5_766 .
O33 Pr4 O25 Pr5 21.4(2) . .
O33 Pr4 O25 Ge7 -155.9(5) . .
O33 Pr4 O28 C21 -53.7(13) . .
O33 Pr4 O30 Pr4 128.8(2) . 5_766
O33 Pr4 O30 C22 -19.7(8) . .
O33 Pr4 O34 C23 5.5(4) . .
O33 Pr4 C23 O34 -170.0(8) . .
O33 Pr4 C23 C24 112(4) . .
O33 Pr5 O14 C3 -71.0(8) . .
O33 Pr5 O25 Pr4 -22.4(2) . .
O33 Pr5 O25 Ge7 155.4(4) . .
O33 Pr5 O26 Ge7 -34.9(4) . .
O33 Pr5 O31 Pr2 -149.9(2) . .
O33 Pr5 O31 C22 39.6(5) . .
O33 Pr5 O35 Pr2 24.7(5) . .
O33 Pr5 O35 C25 -143.1(8) . .
O33 Pr5 O36 C25 138.2(8) . .
O34 Pr4 O25 Pr5 21.7(3) . .
O34 Pr4 O25 Ge7 -155.5(4) . .
O34 Pr4 O28 C21 11.5(14) . .
O34 Pr4 O30 Pr4 77.4(2) . 5_766
O34 Pr4 O30 C22 -71.1(8) . .
O34 Pr4 O33 Pr5 162.3(3) . .
O34 Pr4 O33 C23 -5.5(4) . .
O34 Pr4 C23 O33 170.0(8) . .
O34 Pr4 C23 C24 -78(4) . .
O35 Pr2 O7 Pr1 -123.9(2) . .
O35 Pr2 O7 Ge1 28.6(4) . .
O35 Pr2 O8 Pr3 86.6(2) . 5_666
O35 Pr2 O8 Ge2 -81.8(4) . .
O35 Pr2 O13 C3 -56.5(8) . .
O35 Pr2 O31 Pr5 -10.14(19) . .
O35 Pr2 O31 C22 160.7(6) . .
O35 Pr5 O14 C3 69.0(8) . .
O35 Pr5 O25 Pr4 123.1(3) . .
O35 Pr5 O25 Ge7 -59.1(4) . .
O35 Pr5 O26 Ge7 135.4(3) . .
O35 Pr5 O31 Pr2 9.83(19) . .
O35 Pr5 O31 C22 -160.7(6) . .
O35 Pr5 O33 Pr4 -116.2(3) . .
O35 Pr5 O33 C23 23.0(17) . .
O35 Pr5 O36 C25 6.9(8) . .
O36 Pr5 O14 C3 113.0(8) . .
O36 Pr5 O25 Pr4 -169.6(3) . .
O36 Pr5 O25 Ge7 8.2(5) . .
O36 Pr5 O26 Ge7 -179.9(4) . .
O36 Pr5 O31 Pr2 2.0(3) . .
O36 Pr5 O31 C22 -168.6(6) . .
O36 Pr5 O33 Pr4 145.9(4) . .
O36 Pr5 O33 C23 -74.9(17) . .
O36 Pr5 O35 Pr2 160.5(4) . .
O36 Pr5 O35 C25 -7.3(8) . .
O1W Pr6 Ge6 O5 120.2(3) . .
O1W Pr6 Ge6 O6 -40.1(3) . .
O1W Pr6 Ge6 O12 -147.4(2) . .
O1W Pr6 Ge6 C16 45.3(4) . .
O1W Pr6 O1 Ge1 128.6(3) . .
O1W Pr6 O1 Ge2 -90.4(3) . .
O1W Pr6 O2 Ge2 92.1(2) . .
O1W Pr6 O2 Ge3 -127.5(2) . .
O1W Pr6 O3 Ge3 72.4(2) . .
O1W Pr6 O3 Ge4 -146.4(2) . .
O1W Pr6 O4 Ge4 81.5(3) . .
O1W Pr6 O4 Ge5 -135.0(3) . .
O1W Pr6 O5 Ge5 133.3(2) . .
O1W Pr6 O5 Ge6 -85.4(3) . .
O1W Pr6 O6 Ge1 -72.2(2) . .
O1W Pr6 O6 Ge6 147.9(2) . .
O3W Pr6 Ge6 O5 -99.5(2) . .
O3W Pr6 Ge6 O6 100.1(2) . .
O3W Pr6 Ge6 O12 -7.1(2) . .
O3W Pr6 Ge6 C16 -174.5(3) . .
O3W Pr6 O1 Ge1 -69.7(2) . .
O3W Pr6 O1 Ge2 71.2(2) . .
O3W Pr6 O2 Ge2 -69.8(2) . .
O3W Pr6 O2 Ge3 70.6(2) . .
O3W Pr6 O3 Ge3 -70.1(2) . .
O3W Pr6 O3 Ge4 71.1(2) . .
O3W Pr6 O4 Ge4 -72.3(2) . .
O3W Pr6 O4 Ge5 71.1(2) . .
O3W Pr6 O5 Ge5 -71.0(2) . .
O3W Pr6 O5 Ge6 70.3(2) . .
O3W Pr6 O6 Ge1 69.9(2) . .
O3W Pr6 O6 Ge6 -69.9(2) . .
O4W Pr3 O11 Pr2 -153.2(2) . 5_666
O4W Pr3 O11 Ge5 14.1(4) . .
O4W Pr3 O12 Pr1 77.9(2) . .
O4W Pr3 O12 Ge6 -82.9(3) . .
O4W Pr3 O21 C15 -63.1(9) . .
O5W Pr3 O11 Pr2 -89.2(3) . 5_666
O5W Pr3 O11 Ge5 78.0(3) . .
O5W Pr3 O12 Pr1 124.0(3) . .
O5W Pr3 O12 Ge6 -36.8(5) . .
O5W Pr3 O21 C15 7.2(9) . .
O6W Pr4 O25 Pr5 -129.1(3) . .
O6W Pr4 O25 Ge7 53.7(4) . .
O6W Pr4 O28 C21 174.4(12) . .
O6W Pr4 O30 Pr4 -80.7(2) . 5_766
O6W Pr4 O30 C22 130.8(8) . .
O6W Pr4 O33 Pr5 27.4(3) . .
O6W Pr4 O33 C23 -140.4(4) . .
O6W Pr4 O34 C23 122.2(5) . .
O6W Pr4 C23 O33 68.9(6) . .
O6W Pr4 C23 O34 -101.1(5) . .
O6W Pr4 C23 C24 -179(100) . .
O7W Pr6 Ge6 O5 83.0(4) . .
O7W Pr6 Ge6 O6 -77.3(4) . .
O7W Pr6 Ge6 O12 175.4(4) . .
O7W Pr6 Ge6 C16 8.1(5) . .
O7W Pr6 O1 Ge1 65.5(4) . .
O7W Pr6 O1 Ge2 -153.6(3) . .
O7W Pr6 O2 Ge2 75.4(5) . .
O7W Pr6 O2 Ge3 -144.2(5) . .
O7W Pr6 O3 Ge3 138.9(5) . .
O7W Pr6 O3 Ge4 -79.9(6) . .
O7W Pr6 O4 Ge4 153.4(3) . .
O7W Pr6 O4 Ge5 -63.2(4) . .
O7W Pr6 O5 Ge5 133.9(4) . .
O7W Pr6 O5 Ge6 -84.9(4) . .
O7W Pr6 O6 Ge1 -130.1(4) . .
O7W Pr6 O6 Ge6 90.1(4) . .
C1 Ge1 O1 Pr6 -120.0(3) . .
C1 Ge1 O1 Ge2 110.5(4) . .
C1 Ge1 O6 Pr6 130.0(3) . .
C1 Ge1 O6 Ge6 -103.6(4) . .
C1 Ge1 O7 Pr1 61.5(4) . .
C1 Ge1 O7 Pr2 -84.1(4) . .
C1 C2 C3 O13 5.8(13) . .
C1 C2 C3 O14 -166.3(10) . .
C4 Ge2 O1 Pr6 127.3(3) . .
C4 Ge2 O1 Ge1 -103.5(4) . .
C4 Ge2 O2 Pr6 -122.8(3) . .
C4 Ge2 O2 Ge3 115.0(4) . .
C4 Ge2 O8 Pr2 79.0(4) . .
C4 Ge2 O8 Pr3 -88.5(4) . 5_666
C4 C5 C6 O15 40.7(15) . .
C4 C5 C6 O16 -142.3(11) . .
C7 Ge3 O2 Pr6 127.3(3) . .
C7 Ge3 O2 Ge2 -110.8(4) . .
C7 Ge3 O3 Pr6 -129.0(3) . .
C7 Ge3 O3 Ge4 103.1(4) . .
C7 Ge3 O9 Pr1 -81.2(4) . 5_666
C7 Ge3 O9 Pr3 85.3(4) . 5_666
C7 C8 C9 O17 22.8(11) . .
C7 C8 C9 O18 -160.9(7) . .
C10 Ge4 O3 Pr6 123.5(3) . .
C10 Ge4 O3 Ge3 -107.6(4) . .
C10 Ge4 O4 Pr6 -123.0(3) . .
C10 Ge4 O4 Ge5 107.4(4) . .
C10 Ge4 O10 Pr1 76.3(4) . 5_666
C10 Ge4 O10 Pr2 -80.3(4) . 5_666
C10 C11 C12 O19 48.2(9) . .
C10 C11 C12 O20 -130.6(7) . .
C13 Ge5 O4 Pr6 126.8(3) . .
C13 Ge5 O4 Ge4 -103.4(4) . .
C13 Ge5 O5 Pr6 -120.9(3) . .
C13 Ge5 O5 Ge6 112.5(4) . .
C13 Ge5 O11 Pr2 75.9(4) . 5_666
C13 Ge5 O11 Pr3 -88.6(4) . .
C13 C14 C15 O21 27.9(10) . .
C13 C14 C15 O22 -155.3(8) . .
C16 Ge6 O5 Pr6 128.0(3) . .
C16 Ge6 O5 Ge5 -105.0(4) . .
C16 Ge6 O6 Pr6 -122.0(3) . .
C16 Ge6 O6 Ge1 112.1(4) . .
C16 Ge6 O12 Pr1 -87.0(4) . .
C16 Ge6 O12 Pr3 72.8(4) . .
C16 C17 C18 O23 22.4(14) . .
C16 C17 C18 O24 -160.5(9) . .
C19 Ge7 O25 Pr4 55.7(7) . .
C19 Ge7 O25 Pr5 -121.7(5) . .
C19 Ge7 O26 Pr5 132.8(4) . .
C19 C20 C21 O28 -44.9(15) . .
C19 C20 C21 O29 143.5(11) . .
C22 Pr4 O25 Pr5 -128.7(4) 5_766 .
C22 Pr4 O25 Ge7 54.1(8) 5_766 .
C22 Pr4 O28 C21 104.9(12) 5_766 .
C22 Pr4 O30 Pr4 -6.7(2) 5_766 5_766
C22 Pr4 O30 C22 -155.2(8) 5_766 .
C22 Pr4 O33 Pr5 146.58(18) 5_766 .
C22 Pr4 O33 C23 -21.2(5) 5_766 .
C22 Pr4 O34 C23 174.2(5) 5_766 .
C22 Pr4 C23 O33 163.8(4) 5_766 .
C22 Pr4 C23 O34 -6.1(5) 5_766 .
C22 Pr4 C23 C24 -84(4) 5_766 .
C23 Pr4 O25 Pr5 23.9(3) . .
C23 Pr4 O25 Ge7 -153.4(4) . .
C23 Pr4 O28 C21 -25.6(13) . .
C23 Pr4 O30 Pr4 102.8(2) . 5_766
C23 Pr4 O30 C22 -45.6(8) . .
C23 Pr4 O33 Pr5 167.8(5) . .
O2W Pr6 Ge6 O5 37.8(3) . .
O2W Pr6 Ge6 O6 -122.5(3) . .
O2W Pr6 Ge6 O12 130.2(3) . .
O2W Pr6 Ge6 C16 -37.1(4) . .
O2W Pr6 O1 Ge1 125.2(4) . .
O2W Pr6 O1 Ge2 -93.9(5) . .
O2W Pr6 O2 Ge2 150.4(3) . .
O2W Pr6 O2 Ge3 -69.3(3) . .
O2W Pr6 O3 Ge3 138.0(3) . .
O2W Pr6 O3 Ge4 -80.8(3) . .
O2W Pr6 O4 Ge4 98.8(3) . .
O2W Pr6 O4 Ge5 -117.7(3) . .
O2W Pr6 O5 Ge5 72.1(3) . .
O2W Pr6 O5 Ge6 -146.6(3) . .
O2W Pr6 O6 Ge1 -145.3(3) . .
O2W Pr6 O6 Ge6 74.9(3) . .
